data_7131285
loop_
_publ_author_name
'Biao Wu, ?'
'Li, Xin-Xiong'
'Zheng, Shou-Tian'
'Xie, Jianping'

_publ_section_title
;
 The first polyoxoniobate-templated silver cluster with
 temperature-dependent luminescent emission.
;
_journal_issue 20
_journal_name_full 'Chemical communications (Cambridge, England)'
_journal_page_first 2927
_journal_page_last 2930
_journal_paper_doi 10.1039/d3cc00128h
_journal_volume 59
_journal_year 2023
_chemical_formula_sum 'C148 H222 Ag34 Nb6 O23'
_chemical_formula_weight 6594.28
_space_group_crystal_system monoclinic
_space_group_IT_number 14
_space_group_name_Hall '-P 2yn'
_space_group_name_H-M_alt 'P 1 21/n 1'
_atom_sites_solution_hydrogens mixed
_audit_creation_method SHELXL-2018/3
_audit_update_record
;
2023-01-30 deposited with the CCDC.	2023-02-03 downloaded from the CCDC.
;
_cell_angle_alpha 90
_cell_angle_beta 94.774(2)
_cell_angle_gamma 90
_cell_formula_units_Z 2
_cell_length_a 20.8014(15)
_cell_length_b 22.7333(19)
_cell_length_c 21.0106(18)
_cell_measurement_reflns_used 245706
_cell_measurement_temperature 150(2)
_cell_measurement_theta_max 25.0805
_cell_measurement_theta_min 2.286
_cell_volume 9901.1(14)
_computing_cell_refinement 'Bruker SMART'
_computing_data_collection 'Bruker SMART'
_computing_data_reduction 'Bruker SAINT'
_computing_molecular_graphics 'Bruker SHELXTL'
_computing_publication_material 'Bruker SHELXTL'
_computing_structure_refinement 'SHELXL-2018/3 (Sheldrick, 2018)'
_computing_structure_solution 'Bruker SHELXTL'
_diffrn_ambient_temperature 150(2)
_diffrn_measured_fraction_theta_full 0.998
_diffrn_measured_fraction_theta_max 0.998
_diffrn_measurement_device_type 'CCD area detector'
_diffrn_measurement_method 'phi and omega scans'
_diffrn_radiation_type MoK\a
_diffrn_radiation_wavelength 0.71073
_diffrn_reflns_av_R_equivalents 0.0332
_diffrn_reflns_av_unetI/netI 0.0184
_diffrn_reflns_Laue_measured_fraction_full 0.998
_diffrn_reflns_Laue_measured_fraction_max 0.998
_diffrn_reflns_limit_h_max 22
_diffrn_reflns_limit_h_min -24
_diffrn_reflns_limit_k_max 27
_diffrn_reflns_limit_k_min -27
_diffrn_reflns_limit_l_max 24
_diffrn_reflns_limit_l_min -24
_diffrn_reflns_number 189488
_diffrn_reflns_point_group_measured_fraction_full 0.998
_diffrn_reflns_point_group_measured_fraction_max 0.998
_diffrn_reflns_theta_full 25.027
_diffrn_reflns_theta_max 25.027
_diffrn_reflns_theta_min 1.598
_diffrn_source 'X-ray tube'
_exptl_absorpt_coefficient_mu 3.652
_exptl_absorpt_correction_T_max 0.7452
_exptl_absorpt_correction_T_min 0.6442
_exptl_absorpt_correction_type multi-scan
_exptl_crystal_colour yellow
_exptl_crystal_density_diffrn 2.212
_exptl_crystal_description block
_exptl_crystal_F_000 6276
_exptl_crystal_size_max 0.200
_exptl_crystal_size_mid 0.180
_exptl_crystal_size_min 0.150
_refine_diff_density_max 2.591
_refine_diff_density_min -1.349
_refine_diff_density_rms 0.294
_refine_ls_extinction_coef 0.00059(4)
_refine_ls_extinction_expression Fc^*^=kFc[1+0.001xFc^2^\l^3^/sin(2\q)]^-1/4^
_refine_ls_extinction_method 'SHELXL-2018/3 (Sheldrick 2018)'
_refine_ls_goodness_of_fit_ref 1.064
_refine_ls_hydrogen_treatment constr
_refine_ls_matrix_type full
_refine_ls_number_parameters 1001
_refine_ls_number_reflns 17457
_refine_ls_number_restraints 403
_refine_ls_restrained_S_all 1.065
_refine_ls_R_factor_all 0.0762
_refine_ls_R_factor_gt 0.0733
_refine_ls_shift/su_max 0.008
_refine_ls_shift/su_mean 0.000
_refine_ls_structure_factor_coef Fsqd
_refine_ls_weighting_details 'w=1/[\s^2^(Fo^2^)+(0.0634P)^2^+523.7640P] where P=(Fo^2^+2Fc^2^)/3'
_refine_ls_weighting_scheme calc
_refine_ls_wR_factor_gt 0.2093
_refine_ls_wR_factor_ref 0.2104
_reflns_Friedel_coverage 0.000
_reflns_number_gt 16257
_reflns_number_total 17457
_reflns_threshold_expression 'I > 2\s(I)'
_cod_data_source_file d3cc00128h2.cif
_cod_data_source_block a
_cod_depositor_comments 'Adding full bibliography for 7131285.cif.'
_cod_original_sg_symbol_H-M 'P 21/n'
_cod_database_code 7131285
_shelx_shelxl_version_number 2018/3
_shelx_space_group_comment
;
The symmetry employed for this shelxl refinement is uniquely defined
by the following loop, which should always be used as a source of
symmetry information in preference to the above space-group names.
They are only intended as comments.
;
_shelx_estimated_absorpt_t_min 0.529
_shelx_estimated_absorpt_t_max 0.610

loop_
_space_group_symop_operation_xyz
'x, y, z'
'-x+1/2, y+1/2, -z+1/2'
'-x, -y, -z'
'x-1/2, -y-1/2, z-1/2'

loop_
_atom_site_label
_atom_site_type_symbol
_atom_site_fract_x
_atom_site_fract_y
_atom_site_fract_z
_atom_site_U_iso_or_equiv
_atom_site_adp_type
_atom_site_occupancy
_atom_site_site_symmetry_order
_atom_site_calc_flag
_atom_site_refinement_flags_posn
_atom_site_refinement_flags_adp
_atom_site_refinement_flags_occupancy
_atom_site_disorder_assembly
_atom_site_disorder_group
Ag1 Ag 0.03348(6) 0.31973(5) 0.97316(6) 0.0366(3) Uani 1 1 d . . . . .
Ag2 Ag 0.02584(6) 0.31966(6) 0.83048(6) 0.0417(3) Uani 1 1 d . . . . .
Ag3 Ag 0.21065(6) 0.36225(5) 1.09731(6) 0.0397(3) Uani 1 1 d . . . . .
Ag4 Ag 0.00386(7) 0.50886(6) 0.76675(6) 0.0467(3) Uani 1 1 d . . . . .
Ag5 Ag 0.16525(6) 0.33849(6) 0.83284(6) 0.0398(3) Uani 1 1 d . . . . .
Ag6 Ag 0.21451(6) 0.47377(6) 1.02558(6) 0.0408(3) Uani 1 1 d . . . . .
Ag7 Ag -0.07792(6) 0.35745(7) 1.11582(7) 0.0514(4) Uani 1 1 d . . . . .
Ag8 Ag -0.0739(3) 0.4042(2) 0.7978(3) 0.0431(9) Uani 0.8 1 d . . P A 1
Ag8A Ag -0.0892(13) 0.3902(12) 0.7911(14) 0.077(7) Uani 0.2 1 d . . P A 2
Ag9 Ag 0.15261(12) 0.56570(14) 0.78588(15) 0.0590(7) Uani 0.83 1 d . . P A 1
Ag9A Ag 0.1189(11) 0.5698(6) 0.7930(8) 0.087(5) Uani 0.17 1 d . . P A 2
Ag10 Ag -0.08928(7) 0.27086(6) 0.90365(7) 0.0456(3) Uani 1 1 d . . . . .
Ag11 Ag 0.24108(6) 0.43944(7) 0.89823(7) 0.0475(3) Uani 1 1 d . . . . .
Ag12 Ag -0.16902(6) 0.52077(6) 0.81120(6) 0.0432(3) Uani 1 1 d D . . . .
Ag13 Ag 0.20838(6) 0.57464(6) 0.91279(6) 0.0454(3) Uani 1 1 d . . . . .
Ag14 Ag 0.11964(7) 0.44105(6) 0.74994(7) 0.0481(3) Uani 1 1 d . . . . .
Ag15 Ag 0.08481(6) 0.28377(5) 1.10511(6) 0.0422(3) Uani 1 1 d . . . . .
Ag16 Ag -0.05448(7) 0.24045(6) 1.04159(7) 0.0490(3) Uani 1 1 d . . . . .
Ag17 Ag 0.16874(7) 0.30851(7) 0.96871(7) 0.0505(3) Uani 1 1 d . . . . .
Nb1 Nb -0.07150(6) 0.52829(5) 1.07525(6) 0.0267(3) Uani 1 1 d . . . . .
Nb2 Nb -0.07441(6) 0.42439(5) 0.96101(6) 0.0277(3) Uani 1 1 d . . . . .
Nb3 Nb 0.05292(6) 0.43539(5) 1.07639(6) 0.0279(3) Uani 1 1 d . . . . .
C1 C 0.3746(10) 0.3670(11) 1.0189(11) 0.073(6) Uani 1 1 d . U . . .
H1A H 0.338774 0.366980 1.044866 0.110 Uiso 1 1 calc R U . . .
H1B H 0.381157 0.406012 1.003246 0.110 Uiso 1 1 calc R U . . .
H1C H 0.412736 0.354153 1.043902 0.110 Uiso 1 1 calc R U . . .
C2 C 0.2474(8) 0.4426(7) 1.1297(7) 0.038(4) Uani 1 1 d . . . . .
C3 C -0.3854(15) 0.4745(15) 0.8624(15) 0.103(7) Uani 1 1 d . U . . .
H3A H -0.375754 0.468273 0.907382 0.154 Uiso 1 1 calc R U . . .
H3B H -0.418023 0.447149 0.846405 0.154 Uiso 1 1 calc R U . . .
H3C H -0.400856 0.513959 0.855211 0.154 Uiso 1 1 calc R U . . .
C4 C 0.0309(11) 0.2711(13) 1.2552(11) 0.076(4) Uani 1 1 d . U . . .
C5 C -0.1729(8) 0.3554(8) 1.1530(8) 0.044(3) Uani 1 1 d . U . . .
C6 C -0.1272(8) 0.5108(8) 0.7022(5) 0.046(3) Uani 1 1 d D U . . .
C7 C -0.0976(10) 0.1953(8) 0.9591(11) 0.059(4) Uani 1 1 d . U . . .
C8 C 0.1871(10) 0.2746(8) 1.0733(9) 0.055(4) Uani 1 1 d . U . . .
C9 C 0.2432(9) 0.3369(9) 0.9040(9) 0.054(4) Uani 1 1 d . U . . .
C10 C -0.1000(9) 0.4813(9) 0.7466(8) 0.047(3) Uani 1 1 d . U . . .
C11 C 0.1744(11) 0.2235(9) 1.0766(10) 0.061(4) Uani 1 1 d . U . . .
C12 C 0.2956(9) 0.3344(10) 0.9341(10) 0.060(4) Uani 1 1 d . U . . .
C13 C 0.1667(13) 0.1595(10) 1.0717(12) 0.071(4) Uani 1 1 d . U . . .
C14 C 0.1794(15) 0.1331(13) 1.1425(13) 0.091(7) Uani 1 1 d . U . . .
H14A H 0.174790 0.091146 1.141052 0.137 Uiso 1 1 calc R U . . .
H14B H 0.222372 0.143054 1.159429 0.137 Uiso 1 1 calc R U . . .
H14C H 0.148836 0.149494 1.169340 0.137 Uiso 1 1 calc R U . . .
C15 C -0.0169(9) 0.2661(10) 1.1323(9) 0.054(4) Uani 1 1 d . U . . .
C16 C 0.0068(9) 0.2675(10) 1.1862(10) 0.060(4) Uani 1 1 d . U . . .
C17 C -0.1907(9) 0.3092(8) 1.1654(9) 0.048(3) Uani 1 1 d . U . . .
C18 C -0.2790(11) 0.5184(12) 0.8473(11) 0.070(5) Uani 1 1 d . U . . .
C19 C -0.1064(11) 0.1432(9) 0.9751(12) 0.068(4) Uani 1 1 d . U . . .
C20 C -0.1165(13) 0.0807(11) 0.9880(14) 0.082(4) Uani 1 1 d . U . . .
C21 C 0.2808(8) 0.5139(9) 0.9615(9) 0.050(4) Uani 1 1 d . U . . .
C22 C -0.1796(13) 0.0761(12) 1.0195(13) 0.087(7) Uani 1 1 d . U . . .
H22A H -0.180888 0.106022 1.051654 0.131 Uiso 1 1 calc R U . . .
H22B H -0.182508 0.038069 1.038925 0.131 Uiso 1 1 calc R U . . .
H22C H -0.215152 0.081358 0.987902 0.131 Uiso 1 1 calc R U . . .
C23 C -0.1553(10) 0.5387(10) 0.6451(9) 0.059(4) Uani 1 1 d . U . . .
C24 C 0.2176(14) 0.1363(10) 1.0280(12) 0.079(6) Uani 1 1 d . U . . .
H24A H 0.218921 0.161662 0.991595 0.118 Uiso 1 1 calc R U . . .
H24B H 0.206099 0.097201 1.013832 0.118 Uiso 1 1 calc R U . . .
H24C H 0.259219 0.135538 1.051374 0.118 Uiso 1 1 calc R U . . .
C25 C -0.0804(9) 0.3086(9) 0.8030(9) 0.051(4) Uani 1 1 d . U . . .
C26 C -0.1151(9) 0.2709(10) 0.7830(9) 0.057(4) Uani 1 1 d . U . . .
C27 C -0.1606(11) 0.2262(12) 0.7516(11) 0.072(4) Uani 1 1 d . U . . .
C28 C -0.2276(13) 0.2363(14) 0.7648(14) 0.093(7) Uani 1 1 d . U . . .
H28A H -0.233383 0.225110 0.808045 0.140 Uiso 1 1 calc R U . . .
H28B H -0.255663 0.213286 0.736064 0.140 Uiso 1 1 calc R U . . .
H28C H -0.237853 0.277278 0.759079 0.140 Uiso 1 1 calc R U . . .
C29 C -0.2141(11) 0.2461(10) 1.1807(11) 0.063(4) Uani 1 1 d . U . . .
C30 C -0.2002(12) 0.5884(10) 0.6595(11) 0.070(5) Uani 1 1 d . U . . .
H30A H -0.215598 0.607459 0.620337 0.104 Uiso 1 1 calc R U . . .
H30B H -0.177483 0.616380 0.687195 0.104 Uiso 1 1 calc R U . . .
H30C H -0.236185 0.572959 0.679969 0.104 Uiso 1 1 calc R U . . .
C31 C -0.1964(14) 0.2368(12) 1.2520(13) 0.088(7) Uani 1 1 d . U . . .
H31A H -0.218095 0.265491 1.275959 0.132 Uiso 1 1 calc R U . . .
H31B H -0.209278 0.198027 1.263911 0.132 Uiso 1 1 calc R U . . .
H31C H -0.150574 0.240906 1.260986 0.132 Uiso 1 1 calc R U . . .
C32 C 0.3611(10) 0.3271(12) 0.9651(12) 0.072(4) Uani 1 1 d . U . . .
C33 C -0.1531(14) 0.2248(15) 0.6814(14) 0.102(7) Uani 1 1 d . U . . .
H33A H -0.159351 0.263634 0.663981 0.153 Uiso 1 1 calc R U . . .
H33B H -0.184646 0.198654 0.660832 0.153 Uiso 1 1 calc R U . . .
H33C H -0.110647 0.211192 0.674210 0.153 Uiso 1 1 calc R U . . .
C34 C 0.0762(9) 0.2591(7) 0.9172(9) 0.044(3) Uani 1 1 d . U . . .
C35 C 0.0814(10) 0.2170(8) 0.8812(9) 0.052(3) Uani 1 1 d . U . . .
C36 C -0.1408(14) 0.1663(13) 0.7716(14) 0.093(7) Uani 1 1 d . U . . .
H36A H -0.105923 0.153648 0.747687 0.140 Uiso 1 1 calc R U . . .
H36B H -0.176617 0.139942 0.763827 0.140 Uiso 1 1 calc R U . . .
H36C H -0.126857 0.166294 0.816342 0.140 Uiso 1 1 calc R U . . .
C37 C -0.3233(13) 0.4651(13) 0.8271(12) 0.082(5) Uani 1 1 d . U . . .
C38 C 0.0876(12) 0.1632(9) 0.8411(12) 0.071(4) Uani 1 1 d . U . . .
C39 C 0.0968(8) 0.3411(8) 0.7542(8) 0.042(3) Uani 1 1 d . U . . .
C40 C 0.3243(9) 0.5402(10) 0.9455(11) 0.062(4) Uani 1 1 d . U . . .
C41 C 0.3839(12) 0.5758(13) 0.9321(14) 0.083(5) Uani 1 1 d . U . . .
C42 C -0.1993(14) 0.4887(12) 0.6118(13) 0.088(7) Uani 1 1 d . U . . .
H42A H -0.241870 0.491105 0.626020 0.132 Uiso 1 1 calc R U . . .
H42B H -0.181033 0.450858 0.622780 0.132 Uiso 1 1 calc R U . . .
H42C H -0.201587 0.493706 0.566255 0.132 Uiso 1 1 calc R U . . .
C43 C -0.1029(12) 0.5590(12) 0.6096(12) 0.080(6) Uani 1 1 d . U . . .
H43A H -0.115435 0.594555 0.587286 0.120 Uiso 1 1 calc R U . . .
H43B H -0.092802 0.529379 0.579385 0.120 Uiso 1 1 calc R U . . .
H43C H -0.065565 0.566442 0.638523 0.120 Uiso 1 1 calc R U . . .
C44 C 0.0987(14) 0.2767(17) 1.2631(14) 0.107(8) Uani 1 1 d . U . . .
H44A H 0.111363 0.312420 1.243190 0.160 Uiso 1 1 calc R U . . .
H44B H 0.118213 0.243744 1.243661 0.160 Uiso 1 1 calc R U . . .
H44C H 0.112578 0.277824 1.307823 0.160 Uiso 1 1 calc R U . . .
C45 C 0.0565(15) 0.1773(13) 0.7727(14) 0.098(7) Uani 1 1 d . U . . .
H45A H 0.010442 0.179363 0.773392 0.147 Uiso 1 1 calc R U . . .
H45B H 0.067394 0.146948 0.743737 0.147 Uiso 1 1 calc R U . . .
H45C H 0.072418 0.214417 0.758760 0.147 Uiso 1 1 calc R U . . .
C46 C 0.0691(9) 0.3440(8) 0.7000(8) 0.047(3) Uani 1 1 d . U . . .
C47 C -0.3474(13) 0.4854(14) 0.7517(11) 0.088(7) Uani 1 1 d . U . . .
H47A H -0.359273 0.526164 0.751120 0.132 Uiso 1 1 calc R U . . .
H47B H -0.383839 0.462044 0.736188 0.132 Uiso 1 1 calc R U . . .
H47C H -0.312731 0.479414 0.724954 0.132 Uiso 1 1 calc R U . . .
C48 C 0.1563(15) 0.1545(13) 0.8329(15) 0.097(7) Uani 1 1 d . U . . .
H48A H 0.167830 0.176359 0.796510 0.146 Uiso 1 1 calc R U . . .
H48B H 0.164412 0.113407 0.826498 0.146 Uiso 1 1 calc R U . . .
H48C H 0.181580 0.167866 0.870435 0.146 Uiso 1 1 calc R U . . .
C49 C 0.0396(10) 0.3423(10) 0.6349(9) 0.056(3) Uani 1 1 d . U . . .
C50 C 0.0819(13) 0.3727(12) 0.5901(10) 0.076(6) Uani 1 1 d . U . . .
H50A H 0.084947 0.413763 0.600621 0.115 Uiso 1 1 calc R U . . .
H50B H 0.063535 0.368225 0.546962 0.115 Uiso 1 1 calc R U . . .
H50C H 0.124190 0.355475 0.594335 0.115 Uiso 1 1 calc R U . . .
C51 C -0.0263(11) 0.3732(12) 0.6317(10) 0.074(6) Uani 1 1 d . U . . .
H51A H -0.055187 0.351218 0.655913 0.111 Uiso 1 1 calc R U . . .
H51B H -0.043732 0.375620 0.587992 0.111 Uiso 1 1 calc R U . . .
H51C H -0.021090 0.412123 0.649088 0.111 Uiso 1 1 calc R U . . .
C52 C 0.0317(12) 0.2761(11) 0.6140(11) 0.077(6) Uani 1 1 d . U . . .
H52A H 0.073339 0.257512 0.616461 0.115 Uiso 1 1 calc R U . . .
H52B H 0.012575 0.274131 0.570837 0.115 Uiso 1 1 calc R U . . .
H52C H 0.004555 0.256142 0.641770 0.115 Uiso 1 1 calc R U . . .
C53 C 0.0440(16) 0.1178(12) 0.8662(16) 0.104(7) Uani 1 1 d . U . . .
H53A H 0.052392 0.114882 0.911732 0.157 Uiso 1 1 calc R U . . .
H53B H 0.051826 0.080433 0.847052 0.157 Uiso 1 1 calc R U . . .
H53C H -0.000133 0.129036 0.855954 0.157 Uiso 1 1 calc R U . . .
C54 C 0.0822(9) 0.5265(9) 0.7091(8) 0.051(4) Uani 1 1 d . U . . .
C55 C 0.1069(9) 0.5453(10) 0.6619(9) 0.055(4) Uani 1 1 d . U . . .
C56 C 0.1351(11) 0.5709(11) 0.6075(10) 0.065(4) Uani 1 1 d . U . . .
C57 C 0.1842(13) 0.5309(12) 0.5890(12) 0.081(6) Uani 1 1 d . U . . .
H57A H 0.220410 0.531810 0.620521 0.122 Uiso 1 1 calc R U . . .
H57B H 0.197908 0.542620 0.548399 0.122 Uiso 1 1 calc R U . . .
H57C H 0.166983 0.491756 0.585944 0.122 Uiso 1 1 calc R U . . .
C58 C 0.1679(15) 0.6317(12) 0.6299(13) 0.091(7) Uani 1 1 d . U . . .
H58A H 0.135422 0.658403 0.642210 0.137 Uiso 1 1 calc R U . . .
H58B H 0.189250 0.648420 0.595360 0.137 Uiso 1 1 calc R U . . .
H58C H 0.198880 0.624871 0.665635 0.137 Uiso 1 1 calc R U . . .
C59 C 0.0864(15) 0.5850(16) 0.5565(14) 0.106(8) Uani 1 1 d . U . . .
H59A H 0.053395 0.555370 0.554418 0.159 Uiso 1 1 calc R U . . .
H59B H 0.105836 0.586316 0.516678 0.159 Uiso 1 1 calc R U . . .
H59C H 0.067729 0.622557 0.564685 0.159 Uiso 1 1 calc R U . . .
C60 C 0.3766(14) 0.5982(15) 0.8620(15) 0.108(8) Uani 1 1 d . U . . .
H60A H 0.363769 0.566212 0.833958 0.162 Uiso 1 1 calc R U . . .
H60B H 0.417089 0.613730 0.850857 0.162 Uiso 1 1 calc R U . . .
H60C H 0.344420 0.628565 0.857882 0.162 Uiso 1 1 calc R U . . .
C61 C -0.1243(15) 0.0513(11) 0.9292(16) 0.100(7) Uani 1 1 d . U . . .
H61A H -0.157843 0.070004 0.902327 0.150 Uiso 1 1 calc R U . . .
H61B H -0.135694 0.011042 0.936085 0.150 Uiso 1 1 calc R U . . .
H61C H -0.084602 0.052831 0.908962 0.150 Uiso 1 1 calc R U . . .
C62 C 0.3907(17) 0.6293(17) 0.9767(17) 0.119(8) Uani 1 1 d . U . . .
H62A H 0.351311 0.651590 0.972953 0.178 Uiso 1 1 d R U . . .
H62B H 0.425731 0.653860 0.965903 0.178 Uiso 1 1 d R U . . .
H62C H 0.398921 0.615630 1.019893 0.178 Uiso 1 1 d R U . . .
C63 C 0.2711(14) 0.4821(14) 0.7604(14) 0.086(7) Uani 1 1 d . U . . .
C64 C -0.2845(13) 0.2409(13) 1.1655(15) 0.097(7) Uani 1 1 d . U . . .
H64A H -0.306071 0.271356 1.187117 0.146 Uiso 1 1 calc R U . . .
H64B H -0.298788 0.203167 1.179229 0.146 Uiso 1 1 calc R U . . .
H64C H -0.294356 0.244742 1.120227 0.146 Uiso 1 1 calc R U . . .
C65 C 0.0097(16) 0.2103(16) 1.2824(15) 0.114(8) Uani 1 1 d . U . . .
H65A H -0.036528 0.207800 1.276861 0.171 Uiso 1 1 d R U . . .
H65B H 0.023612 0.208081 1.327051 0.171 Uiso 1 1 d R U . . .
H65C H 0.028132 0.178331 1.260251 0.171 Uiso 1 1 d R U . . .
C66 C -0.0635(16) 0.0624(12) 1.0422(17) 0.110(8) Uani 1 1 d . U . . .
H66A H -0.066039 0.087799 1.078403 0.165 Uiso 1 1 calc R U . . .
H66B H -0.070424 0.022460 1.054579 0.165 Uiso 1 1 calc R U . . .
H66C H -0.021548 0.065954 1.026557 0.165 Uiso 1 1 calc R U . . .
C67 C 0.3378(13) 0.4597(12) 0.7449(14) 0.085(6) Uani 1 1 d . U . . .
H67A H 0.334957 0.444166 0.702262 0.128 Uiso 1 1 calc R U . . .
H67B H 0.351919 0.429375 0.774590 0.128 Uiso 1 1 calc R U . . .
H67C H 0.368079 0.491648 0.748118 0.128 Uiso 1 1 calc R U . . .
C68 C 0.0988(14) 0.1386(11) 1.0481(15) 0.090(7) Uani 1 1 d . U . . .
H68A H 0.067324 0.162237 1.067214 0.135 Uiso 1 1 calc R U . . .
H68B H 0.093609 0.098170 1.059929 0.135 Uiso 1 1 calc R U . . .
H68C H 0.092897 0.142266 1.002510 0.135 Uiso 1 1 calc R U . . .
C69 C -0.1816(16) 0.2039(11) 1.1494(14) 0.094(7) Uani 1 1 d . U . . .
H69A H -0.159420 0.222058 1.116291 0.142 Uiso 1 1 calc R U . . .
H69B H -0.211785 0.175508 1.130982 0.142 Uiso 1 1 calc R U . . .
H69C H -0.150950 0.184747 1.179178 0.142 Uiso 1 1 calc R U . . .
C70 C 0.3600(15) 0.2678(15) 0.9951(17) 0.113(8) Uani 1 1 d . U . . .
H70A H 0.399231 0.261735 1.021595 0.170 Uiso 1 1 calc R U . . .
H70B H 0.356003 0.238291 0.962314 0.170 Uiso 1 1 calc R U . . .
H70C H 0.323888 0.265227 1.020608 0.170 Uiso 1 1 calc R U . . .
C71 C -0.0139(16) 0.3019(16) 1.2928(15) 0.109(8) Uani 1 1 d . U . . .
H71A H -0.010755 0.343433 1.285555 0.164 Uiso 1 1 calc R U . . .
H71B H -0.003428 0.293678 1.337314 0.164 Uiso 1 1 calc R U . . .
H71C H -0.057032 0.288904 1.280518 0.164 Uiso 1 1 calc R U . . .
C72 C -0.2841(17) 0.4080(15) 0.8209(17) 0.117(8) Uani 1 1 d . U . . .
H72A H -0.248156 0.415712 0.796327 0.175 Uiso 1 1 calc R U . . .
H72B H -0.268715 0.394344 0.862612 0.175 Uiso 1 1 calc R U . . .
H72C H -0.311216 0.378503 0.799821 0.175 Uiso 1 1 calc R U . . .
C73 C 0.4406(14) 0.5438(17) 0.9517(18) 0.120(8) Uani 1 1 d . U . . .
H73A H 0.434125 0.502981 0.941517 0.180 Uiso 1 1 calc R U . . .
H73B H 0.450200 0.548187 0.996909 0.180 Uiso 1 1 calc R U . . .
H73C H 0.475948 0.558701 0.929803 0.180 Uiso 1 1 calc R U . . .
C74 C 0.4101(13) 0.3266(17) 0.9198(16) 0.115(8) Uani 1 1 d . U . . .
H74A H 0.414478 0.366559 0.906068 0.172 Uiso 1 1 d R U . . .
H74B H 0.396818 0.302399 0.883558 0.172 Uiso 1 1 d R U . . .
H74C H 0.450718 0.312779 0.939128 0.172 Uiso 1 1 d R U . . .
O1 O 0.000000 0.500000 1.000000 0.023(3) Uani 1 2 d S . P . .
O2 O -0.1172(5) 0.4597(4) 1.0311(5) 0.031(2) Uani 1 1 d . . . . .
O3 O -0.0154(5) 0.3815(4) 1.0301(5) 0.030(2) Uani 1 1 d . . . . .
O4 O 0.0173(5) 0.5327(4) 0.8768(5) 0.030(2) Uani 1 1 d . . . . .
O5 O 0.0003(5) 0.5843(4) 1.0937(5) 0.030(2) Uani 1 1 d . . . . .
O6 O -0.1035(5) 0.5774(4) 0.9996(5) 0.034(2) Uani 1 1 d . . . . .
O7 O 0.0917(5) 0.3865(4) 1.1330(5) 0.034(2) Uani 1 1 d . . . . .
O8 O 0.1039(5) 0.5076(5) 1.0922(5) 0.033(2) Uani 1 1 d . . . . .
O9 O -0.1264(5) 0.5461(5) 1.1329(5) 0.034(2) Uani 1 1 d . . . . .
O10 O -0.1262(5) 0.3658(5) 0.9337(6) 0.039(2) Uani 1 1 d . . . . .
O11 O 0.2361(11) 0.4533(11) 0.7836(11) 0.109(6) Uani 1 1 d . U . . .
O12 O 0.2597(13) 0.5363(12) 0.7461(13) 0.131(8) Uani 1 1 d . . . . .

loop_
_atom_site_aniso_label
_atom_site_aniso_U_11
_atom_site_aniso_U_22
_atom_site_aniso_U_33
_atom_site_aniso_U_23
_atom_site_aniso_U_13
_atom_site_aniso_U_12
Ag1 0.0421(6) 0.0298(6) 0.0389(6) -0.0006(5) 0.0087(5) 0.0090(5)
Ag2 0.0370(6) 0.0448(7) 0.0439(7) -0.0031(5) 0.0069(5) 0.0011(5)
Ag3 0.0371(6) 0.0379(6) 0.0441(7) 0.0056(5) 0.0040(5) 0.0046(5)
Ag4 0.0461(7) 0.0587(8) 0.0375(7) 0.0111(6) 0.0158(5) 0.0105(6)
Ag5 0.0364(6) 0.0468(7) 0.0364(6) -0.0063(5) 0.0051(5) 0.0017(5)
Ag6 0.0345(6) 0.0494(7) 0.0395(6) 0.0095(5) 0.0084(5) 0.0031(5)
Ag7 0.0367(7) 0.0711(10) 0.0489(8) 0.0145(7) 0.0179(6) 0.0032(6)
Ag8 0.046(2) 0.0409(11) 0.0435(17) 0.0067(9) 0.0119(15) 0.0083(11)
Ag8A 0.058(12) 0.13(2) 0.046(8) 0.020(12) 0.015(8) 0.039(11)
Ag9 0.0598(14) 0.0634(14) 0.0521(13) -0.0185(10) -0.0050(11) 0.0118(12)
Ag9A 0.159(17) 0.038(6) 0.062(7) 0.000(5) 0.008(11) -0.015(10)
Ag10 0.0541(8) 0.0327(6) 0.0498(7) 0.0009(5) 0.0035(6) -0.0063(5)
Ag11 0.0350(7) 0.0577(8) 0.0503(8) -0.0026(6) 0.0064(5) 0.0003(6)
Ag12 0.0379(6) 0.0612(8) 0.0310(6) 0.0013(5) 0.0049(5) 0.0110(6)
Ag13 0.0377(7) 0.0515(8) 0.0479(7) 0.0132(6) 0.0087(5) -0.0020(6)
Ag14 0.0487(8) 0.0411(7) 0.0550(8) 0.0054(6) 0.0074(6) 0.0035(6)
Ag15 0.0474(7) 0.0330(6) 0.0471(7) 0.0079(5) 0.0094(6) 0.0034(5)
Ag16 0.0545(8) 0.0473(8) 0.0451(7) 0.0064(6) 0.0028(6) -0.0078(6)
Ag17 0.0481(8) 0.0609(9) 0.0434(7) 0.0077(6) 0.0095(6) -0.0008(6)
Nb1 0.0255(6) 0.0240(6) 0.0318(7) -0.0015(5) 0.0086(5) 0.0018(5)
Nb2 0.0257(6) 0.0235(6) 0.0343(7) -0.0017(5) 0.0052(5) 0.0006(5)
Nb3 0.0274(6) 0.0246(6) 0.0321(7) 0.0007(5) 0.0056(5) 0.0042(5)
C1 0.046(10) 0.091(14) 0.080(12) -0.026(11) -0.014(9) 0.017(10)
C2 0.038(8) 0.047(9) 0.031(8) 0.004(7) 0.016(7) 0.012(7)
C3 0.098(10) 0.117(11) 0.095(10) -0.007(8) 0.020(8) -0.014(8)
C4 0.059(8) 0.111(10) 0.060(8) 0.013(8) 0.010(7) -0.002(8)
C5 0.049(8) 0.042(7) 0.043(7) 0.008(6) 0.019(6) -0.001(6)
C6 0.047(7) 0.056(7) 0.035(6) -0.004(6) 0.007(6) 0.004(6)
C7 0.057(9) 0.038(8) 0.083(11) 0.002(8) 0.004(8) -0.018(7)
C8 0.069(9) 0.043(7) 0.055(8) 0.003(7) 0.020(8) 0.004(7)
C9 0.038(7) 0.070(10) 0.053(8) -0.018(8) -0.002(7) 0.007(7)
C10 0.047(8) 0.060(9) 0.035(7) -0.006(6) 0.008(6) 0.016(7)
C11 0.081(9) 0.042(7) 0.061(8) 0.006(7) 0.021(7) 0.013(7)
C12 0.043(7) 0.075(9) 0.061(8) -0.024(7) -0.002(6) 0.016(7)
C13 0.091(9) 0.047(7) 0.076(8) 0.004(7) 0.020(8) 0.019(7)
C14 0.103(10) 0.085(10) 0.088(10) 0.009(8) 0.019(8) 0.007(8)
C15 0.040(8) 0.072(10) 0.050(8) 0.002(8) 0.006(7) -0.007(7)
C16 0.045(7) 0.084(9) 0.053(7) 0.010(7) 0.011(6) -0.006(7)
C17 0.052(7) 0.046(7) 0.051(7) 0.006(6) 0.024(6) -0.005(6)
C18 0.062(10) 0.090(12) 0.057(9) -0.019(9) -0.002(8) -0.010(9)
C19 0.065(8) 0.047(7) 0.091(10) -0.001(7) -0.005(8) -0.014(7)
C20 0.082(9) 0.059(8) 0.104(10) 0.010(8) -0.006(8) -0.016(8)
C21 0.034(7) 0.057(9) 0.061(9) 0.008(7) 0.012(7) 0.005(7)
C22 0.090(14) 0.084(14) 0.090(14) 0.025(12) 0.024(12) -0.033(12)
C23 0.061(8) 0.065(8) 0.049(7) 0.003(7) -0.004(6) 0.009(7)
C24 0.115(15) 0.044(10) 0.078(13) -0.007(10) 0.020(12) 0.014(11)
C25 0.040(8) 0.068(10) 0.046(8) -0.003(7) 0.007(7) 0.004(7)
C26 0.044(7) 0.075(9) 0.052(7) -0.010(7) 0.008(6) -0.004(7)
C27 0.059(8) 0.091(9) 0.066(8) -0.013(8) 0.011(7) -0.023(7)
C28 0.076(13) 0.103(15) 0.099(15) 0.009(13) -0.005(12) -0.020(13)
C29 0.071(8) 0.056(8) 0.067(8) 0.007(7) 0.029(7) -0.018(7)
C30 0.079(12) 0.073(12) 0.057(11) 0.007(10) 0.008(10) 0.021(10)
C31 0.105(15) 0.077(13) 0.085(14) 0.025(12) 0.016(12) -0.022(12)
C32 0.047(7) 0.093(9) 0.074(9) -0.033(8) -0.007(7) 0.024(7)
C33 0.083(14) 0.132(17) 0.093(15) -0.031(14) 0.016(12) -0.040(13)
C34 0.052(8) 0.026(6) 0.055(8) -0.003(6) 0.020(7) 0.011(6)
C35 0.062(8) 0.037(6) 0.061(8) -0.008(6) 0.028(6) 0.005(6)
C36 0.083(12) 0.098(13) 0.099(12) -0.029(11) 0.007(11) -0.011(11)
C37 0.075(9) 0.102(11) 0.068(9) -0.021(9) 0.006(8) -0.014(9)
C38 0.089(9) 0.044(7) 0.081(8) -0.014(7) 0.022(8) 0.005(7)
C39 0.048(8) 0.044(7) 0.037(7) -0.004(6) 0.012(6) 0.010(6)
C40 0.044(7) 0.072(9) 0.072(9) 0.018(7) 0.019(7) -0.003(7)
C41 0.060(8) 0.099(10) 0.094(10) 0.024(9) 0.022(8) -0.015(8)
C42 0.093(14) 0.088(14) 0.077(13) -0.005(12) -0.037(12) 0.008(12)
C43 0.079(13) 0.100(14) 0.063(12) 0.019(11) 0.016(10) 0.007(12)
C44 0.084(14) 0.156(18) 0.078(14) 0.017(14) -0.011(12) -0.014(15)
C45 0.106(10) 0.091(10) 0.097(10) -0.019(8) 0.004(8) 0.006(8)
C46 0.049(7) 0.050(7) 0.042(6) -0.008(6) 0.006(6) 0.012(6)
C47 0.077(13) 0.132(17) 0.058(11) -0.035(12) 0.017(10) -0.022(13)
C48 0.113(16) 0.079(14) 0.100(15) -0.012(13) 0.010(14) 0.029(13)
C49 0.059(7) 0.067(8) 0.041(7) -0.009(6) 0.004(6) 0.009(7)
C50 0.088(13) 0.095(14) 0.045(10) 0.003(10) -0.001(10) -0.007(12)
C51 0.076(12) 0.092(13) 0.053(10) -0.010(10) -0.004(9) 0.039(11)
C52 0.075(12) 0.087(13) 0.064(12) -0.021(11) -0.016(10) -0.002(11)
C53 0.133(17) 0.062(13) 0.125(16) -0.027(13) 0.050(14) -0.010(13)
C54 0.047(8) 0.073(9) 0.034(7) 0.019(7) 0.010(6) 0.006(7)
C55 0.054(7) 0.074(8) 0.038(7) 0.017(6) 0.011(6) 0.004(7)
C56 0.071(8) 0.080(9) 0.048(7) 0.021(7) 0.022(7) 0.001(7)
C57 0.089(13) 0.094(14) 0.068(12) 0.017(11) 0.051(11) 0.004(12)
C58 0.107(15) 0.089(14) 0.081(13) 0.015(12) 0.025(12) -0.005(13)
C59 0.105(16) 0.134(17) 0.078(14) 0.037(14) 0.001(13) -0.018(15)
C60 0.079(13) 0.134(17) 0.114(16) 0.036(15) 0.025(13) -0.045(13)
C61 0.109(16) 0.046(11) 0.141(18) 0.007(12) -0.006(15) -0.016(12)
C62 0.102(16) 0.140(19) 0.117(17) 0.012(16) 0.027(15) -0.020(16)
C63 0.084(8) 0.086(8) 0.089(8) 0.009(5) 0.008(5) 0.000(5)
C64 0.089(14) 0.099(15) 0.105(15) 0.013(13) 0.010(13) -0.042(13)
C65 0.104(16) 0.148(18) 0.088(15) 0.030(15) 0.001(13) -0.015(15)
C66 0.119(17) 0.065(13) 0.141(18) 0.032(13) -0.022(15) -0.002(13)
C67 0.078(9) 0.085(9) 0.092(10) 0.007(8) 0.011(8) 0.003(8)
C68 0.101(15) 0.049(11) 0.120(16) 0.005(12) 0.009(14) -0.002(11)
C69 0.129(16) 0.055(12) 0.103(15) 0.002(12) 0.034(14) -0.014(12)
C70 0.083(14) 0.120(17) 0.130(17) -0.044(15) -0.035(14) 0.023(14)
C71 0.106(16) 0.136(18) 0.085(15) -0.010(15) 0.000(13) 0.016(15)
C72 0.119(17) 0.107(17) 0.121(17) -0.026(15) -0.005(15) -0.015(15)
C73 0.070(14) 0.143(18) 0.149(18) 0.029(17) 0.018(14) -0.009(14)
C74 0.063(13) 0.165(18) 0.113(16) -0.044(15) -0.013(12) 0.025(14)
O1 0.023(6) 0.023(6) 0.026(6) 0.001(5) 0.010(5) 0.000(5)
O2 0.031(5) 0.030(5) 0.033(5) -0.002(4) 0.008(4) -0.001(4)
O3 0.032(5) 0.019(5) 0.041(6) 0.000(4) 0.009(4) -0.004(4)
O4 0.033(5) 0.026(5) 0.034(5) 0.005(4) 0.011(4) 0.005(4)
O5 0.028(5) 0.033(5) 0.030(5) -0.001(4) 0.010(4) 0.011(4)
O6 0.031(5) 0.031(5) 0.040(6) 0.002(4) 0.001(4) 0.005(4)
O7 0.041(6) 0.028(5) 0.033(5) -0.003(4) 0.008(4) 0.009(4)
O8 0.026(5) 0.043(6) 0.029(5) -0.002(4) 0.003(4) 0.003(4)
O9 0.024(5) 0.045(6) 0.035(5) -0.002(5) 0.014(4) -0.004(4)
O10 0.030(5) 0.030(5) 0.059(7) -0.003(5) 0.007(5) -0.004(4)
O11 0.096(9) 0.125(10) 0.106(10) 0.015(8) 0.010(8) 0.001(8)
O12 0.14(2) 0.115(19) 0.14(2) 0.006(16) 0.050(17) -0.004(16)

loop_
_atom_type_symbol
_atom_type_description
_atom_type_scat_dispersion_real
_atom_type_scat_dispersion_imag
_atom_type_scat_source
C C 0.0033 0.0016 'International Tables Vol C Tables 4.2.6.8 and 6.1.1.4'
H H 0.0000 0.0000 'International Tables Vol C Tables 4.2.6.8 and 6.1.1.4'
Ag Ag -0.8971 1.1015 'International Tables Vol C Tables 4.2.6.8 and 6.1.1.4'
Nb Nb -2.0727 0.6215 'International Tables Vol C Tables 4.2.6.8 and 6.1.1.4'
O O 0.0106 0.0060 'International Tables Vol C Tables 4.2.6.8 and 6.1.1.4'

loop_
_geom_angle_atom_site_label_1
_geom_angle_atom_site_label_2
_geom_angle_atom_site_label_3
_geom_angle
_geom_angle_site_symmetry_1
_geom_angle_site_symmetry_3
_geom_angle_publ_flag
C34 Ag1 O3 177.4(6) . . ?
C34 Ag1 Ag17 56.3(5) . . ?
O3 Ag1 Ag17 126.3(3) . . ?
C34 Ag1 Ag2 54.3(5) . . ?
O3 Ag1 Ag2 124.7(3) . . ?
Ag17 Ag1 Ag2 86.38(5) . . ?
C34 Ag1 Ag15 102.0(5) . . ?
O3 Ag1 Ag15 79.2(3) . . ?
Ag17 Ag1 Ag15 74.22(5) . . ?
Ag2 Ag1 Ag15 155.75(5) . . ?
C34 Ag1 Ag16 100.3(5) . . ?
O3 Ag1 Ag16 78.0(2) . . ?
Ag17 Ag1 Ag16 127.23(6) . . ?
Ag2 Ag1 Ag16 119.60(5) . . ?
Ag15 Ag1 Ag16 65.17(4) . . ?
C34 Ag1 Ag10 82.3(5) . . ?
O3 Ag1 Ag10 95.1(3) . . ?
Ag17 Ag1 Ag10 138.30(6) . . ?
Ag2 Ag1 Ag10 63.01(4) . . ?
Ag15 Ag1 Ag10 124.31(5) . . ?
Ag16 Ag1 Ag10 59.52(4) . . ?
C34 Ag1 Nb2 140.2(5) . . ?
O3 Ag1 Nb2 38.3(3) . . ?
Ag17 Ag1 Nb2 137.78(6) . . ?
Ag2 Ag1 Nb2 86.74(4) . . ?
Ag15 Ag1 Nb2 117.39(5) . . ?
Ag16 Ag1 Nb2 91.86(5) . . ?
Ag10 Ag1 Nb2 71.63(4) . . ?
C25 Ag2 C39 120.9(6) . . ?
C25 Ag2 C34 118.5(7) . . ?
C39 Ag2 C34 112.0(6) . . ?
C25 Ag2 Ag8 48.6(5) . . ?
C39 Ag2 Ag8 100.6(4) . . ?
C34 Ag2 Ag8 144.1(4) . . ?
C25 Ag2 Ag5 166.0(5) . . ?
C39 Ag2 Ag5 45.1(4) . . ?
C34 Ag2 Ag5 73.0(4) . . ?
Ag8 Ag2 Ag5 126.99(10) . . ?
C25 Ag2 Ag8A 39.7(7) . . ?
C39 Ag2 Ag8A 103.9(7) . . ?
C34 Ag2 Ag8A 143.5(7) . . ?
Ag5 Ag2 Ag8A 134.9(5) . . ?
C25 Ag2 Ag1 103.1(5) . . ?
C39 Ag2 Ag1 135.2(4) . . ?
C34 Ag2 Ag1 43.1(4) . . ?
Ag8 Ag2 Ag1 102.49(14) . . ?
Ag5 Ag2 Ag1 90.74(5) . . ?
Ag8A Ag2 Ag1 104.8(6) . . ?
C25 Ag2 Ag10 46.9(5) . . ?
C39 Ag2 Ag10 164.5(4) . . ?
C34 Ag2 Ag10 74.6(4) . . ?
Ag8 Ag2 Ag10 77.80(12) . . ?
Ag5 Ag2 Ag10 146.57(6) . . ?
Ag8A Ag2 Ag10 72.3(5) . . ?
Ag1 Ag2 Ag10 59.36(4) . . ?
C2 Ag3 C8 170.3(7) . . ?
C2 Ag3 Ag6 52.1(4) . . ?
C8 Ag3 Ag6 135.0(5) . . ?
C2 Ag3 Ag17 136.0(4) . . ?
C8 Ag3 Ag17 50.2(5) . . ?
Ag6 Ag3 Ag17 84.78(5) . . ?
C2 Ag3 Ag15 139.4(4) . . ?
C8 Ag3 Ag15 46.0(6) . . ?
Ag6 Ag3 Ag15 124.38(5) . . ?
Ag17 Ag3 Ag15 69.07(4) . . ?
C54 Ag4 C10 134.9(7) . . ?
C54 Ag4 O4 118.3(6) . . ?
C10 Ag4 O4 106.3(5) . . ?
C54 Ag4 Ag9A 48.6(6) . . ?
C10 Ag4 Ag9A 166.1(6) . . ?
O4 Ag4 Ag9A 70.3(4) . . ?
C54 Ag4 Ag14 49.8(5) . . ?
C10 Ag4 Ag14 128.4(5) . . ?
O4 Ag4 Ag14 102.0(2) . . ?
Ag9A Ag4 Ag14 65.2(4) . . ?
C54 Ag4 Ag8 136.4(6) . . ?
C10 Ag4 Ag8 44.8(5) . . ?
O4 Ag4 Ag8 89.5(3) . . ?
Ag14 Ag4 Ag8 94.24(13) . . ?
C54 Ag4 Ag9 42.1(5) . . ?
C10 Ag4 Ag9 172.5(5) . . ?
O4 Ag4 Ag9 76.2(2) . . ?
Ag14 Ag4 Ag9 56.77(6) . . ?
Ag8 Ag4 Ag9 142.70(14) . . ?
C54 Ag4 Ag8A 134.8(8) . . ?
C10 Ag4 Ag8A 41.9(7) . . ?
O4 Ag4 Ag8A 93.3(5) . . ?
Ag9A Ag4 Ag8A 149.4(6) . . ?
Ag14 Ag4 Ag8A 94.9(5) . . ?
C39 Ag5 C9 172.9(7) . . ?
C39 Ag5 Ag2 51.8(5) . . ?
C9 Ag5 Ag2 135.3(6) . . ?
C39 Ag5 Ag17 137.4(5) . . ?
C9 Ag5 Ag17 49.5(6) . . ?
Ag2 Ag5 Ag17 85.79(5) . . ?
C39 Ag5 Ag14 50.3(5) . . ?
C9 Ag5 Ag14 127.5(6) . . ?
Ag2 Ag5 Ag14 80.78(5) . . ?
Ag17 Ag5 Ag14 136.36(6) . . ?
C39 Ag5 Ag11 128.9(5) . . ?
C9 Ag5 Ag11 49.9(6) . . ?
Ag2 Ag5 Ag11 126.35(5) . . ?
Ag17 Ag5 Ag11 76.46(5) . . ?
Ag14 Ag5 Ag11 78.71(5) . . ?
C21 Ag6 C2 123.1(6) . . ?
C21 Ag6 O6 130.7(6) . 3_567 ?
C2 Ag6 O6 103.8(5) . 3_567 ?
C21 Ag6 Ag11 50.8(5) . . ?
C2 Ag6 Ag11 136.0(4) . . ?
O6 Ag6 Ag11 85.8(2) 3_567 . ?
C21 Ag6 Ag3 135.4(5) . . ?
C2 Ag6 Ag3 44.2(4) . . ?
O6 Ag6 Ag3 70.0(2) 3_567 . ?
Ag11 Ag6 Ag3 104.86(6) . . ?
C21 Ag6 Ag13 42.3(5) . . ?
C2 Ag6 Ag13 150.7(4) . . ?
O6 Ag6 Ag13 100.6(2) 3_567 . ?
Ag11 Ag6 Ag13 61.30(5) . . ?
Ag3 Ag6 Ag13 164.56(6) . . ?
C5 Ag7 O3 147.8(5) . . ?
C5 Ag7 C15 114.0(6) . . ?
O3 Ag7 C15 89.6(5) . . ?
C5 Ag7 Ag9A 54.2(6) . 3_567 ?
O3 Ag7 Ag9A 128.2(4) . 3_567 ?
C15 Ag7 Ag9A 127.4(6) . 3_567 ?
C5 Ag7 Ag13 44.4(4) . 3_567 ?
O3 Ag7 Ag13 105.1(2) . 3_567 ?
C15 Ag7 Ag13 151.2(4) . 3_567 ?
C5 Ag7 Ag16 110.0(5) . . ?
O3 Ag7 Ag16 72.6(2) . . ?
C15 Ag7 Ag16 41.4(5) . . ?
Ag9A Ag7 Ag16 159.2(3) 3_567 . ?
Ag13 Ag7 Ag16 119.28(6) 3_567 . ?
C5 Ag7 Ag9 43.9(5) . 3_567 ?
O3 Ag7 Ag9 133.6(2) . 3_567 ?
C15 Ag7 Ag9 130.3(5) . 3_567 ?
Ag13 Ag7 Ag9 52.91(6) 3_567 3_567 ?
Ag16 Ag7 Ag9 152.27(8) . 3_567 ?
C10 Ag8 C25 147.3(8) . . ?
C10 Ag8 Ag2 146.2(6) . . ?
C25 Ag8 Ag2 50.7(5) . . ?
C10 Ag8 Ag4 49.0(5) . . ?
C25 Ag8 Ag4 147.5(5) . . ?
Ag2 Ag8 Ag4 101.07(17) . . ?
C10 Ag8 Ag12 41.5(5) . . ?
C25 Ag8 Ag12 138.5(5) . . ?
Ag2 Ag8 Ag12 159.2(2) . . ?
Ag4 Ag8 Ag12 73.78(12) . . ?
C25 Ag8A C10 163.4(18) . . ?
C25 Ag8A Ag2 49.9(9) . . ?
C10 Ag8A Ag2 131.5(11) . . ?
C25 Ag8A Ag4 139.2(14) . . ?
C10 Ag8A Ag4 41.5(6) . . ?
Ag2 Ag8A Ag4 90.9(6) . . ?
C5 Ag9 C54 143.8(7) 3_567 . ?
C5 Ag9 O12 105.8(8) 3_567 . ?
C54 Ag9 O12 101.2(8) . . ?
C5 Ag9 Ag13 49.8(4) 3_567 . ?
C54 Ag9 Ag13 152.8(5) . . ?
O12 Ag9 Ag13 91.6(7) . . ?
C5 Ag9 Ag14 159.3(4) 3_567 . ?
C54 Ag9 Ag14 47.8(5) . . ?
O12 Ag9 Ag14 81.8(6) . . ?
Ag13 Ag9 Ag14 111.91(12) . . ?
C5 Ag9 Ag7 42.9(4) 3_567 3_567 ?
C54 Ag9 Ag7 110.7(5) . 3_567 ?
O12 Ag9 Ag7 147.5(7) . 3_567 ?
Ag13 Ag9 Ag7 62.32(7) . 3_567 ?
Ag14 Ag9 Ag7 124.39(11) . 3_567 ?
C5 Ag9 Ag4 120.7(4) 3_567 . ?
C54 Ag9 Ag4 39.4(4) . . ?
O12 Ag9 Ag4 133.5(6) . . ?
Ag13 Ag9 Ag4 116.36(11) . . ?
Ag14 Ag9 Ag4 54.18(6) . . ?
Ag7 Ag9 Ag4 78.16(7) 3_567 . ?
C54 Ag9A C5 153.1(10) . 3_567 ?
C54 Ag9A Ag7 139.5(11) . 3_567 ?
C5 Ag9A Ag7 50.8(5) 3_567 3_567 ?
C54 Ag9A Ag4 49.8(6) . . ?
C5 Ag9A Ag4 148.0(10) 3_567 . ?
Ag7 Ag9A Ag4 97.3(7) 3_567 . ?
C54 Ag9A Ag13 151.0(9) . . ?
C5 Ag9A Ag13 46.6(5) 3_567 . ?
Ag7 Ag9A Ag13 66.2(4) 3_567 . ?
Ag4 Ag9A Ag13 130.4(6) . . ?
C54 Ag9A Ag14 46.9(6) . . ?
C5 Ag9A Ag14 147.4(10) 3_567 . ?
Ag7 Ag9A Ag14 143.0(6) 3_567 . ?
Ag4 Ag9A Ag14 59.4(3) . . ?
Ag13 Ag9A Ag14 105.4(5) . . ?
C7 Ag10 C25 146.5(8) . . ?
C7 Ag10 O10 123.4(7) . . ?
C25 Ag10 O10 87.6(6) . . ?
C7 Ag10 C26 122.3(8) . . ?
C25 Ag10 C26 27.4(7) . . ?
O10 Ag10 C26 102.5(6) . . ?
C7 Ag10 Ag16 45.5(6) . . ?
C25 Ag10 Ag16 159.8(5) . . ?
O10 Ag10 Ag16 90.5(3) . . ?
C26 Ag10 Ag16 166.6(5) . . ?
C7 Ag10 Ag1 97.9(6) . . ?
C25 Ag10 Ag1 100.2(5) . . ?
O10 Ag10 Ag1 79.5(3) . . ?
C26 Ag10 Ag1 125.2(4) . . ?
Ag16 Ag10 Ag1 59.79(4) . . ?
C7 Ag10 Ag2 131.5(6) . . ?
C25 Ag10 Ag2 45.5(5) . . ?
O10 Ag10 Ag2 94.9(3) . . ?
C26 Ag10 Ag2 67.7(4) . . ?
Ag16 Ag10 Ag2 114.77(6) . . ?
Ag1 Ag10 Ag2 57.64(4) . . ?
C21 Ag11 C9 135.3(7) . . ?
C21 Ag11 O11 118.0(8) . . ?
C9 Ag11 O11 100.4(8) . . ?
C21 Ag11 O9 110.9(5) . 3_567 ?
C9 Ag11 O9 99.3(5) . 3_567 ?
O11 Ag11 O9 75.9(6) . 3_567 ?
C21 Ag11 Ag6 48.8(5) . . ?
C9 Ag11 Ag6 103.1(5) . . ?
O11 Ag11 Ag6 153.0(6) . . ?
O9 Ag11 Ag6 87.3(2) 3_567 . ?
C21 Ag11 Ag5 167.8(4) . . ?
C9 Ag11 Ag5 43.8(4) . . ?
O11 Ag11 Ag5 70.8(6) . . ?
O9 Ag11 Ag5 61.5(3) 3_567 . ?
Ag6 Ag11 Ag5 119.35(6) . . ?
C21 Ag11 Ag13 44.7(5) . . ?
C9 Ag11 Ag13 165.2(5) . . ?
O11 Ag11 Ag13 88.7(6) . . ?
O9 Ag11 Ag13 71.5(3) 3_567 . ?
Ag6 Ag11 Ag13 65.71(5) . . ?
Ag5 Ag11 Ag13 131.84(6) . . ?
C10 Ag12 C2 174.4(6) . 3_567 ?
C10 Ag12 O8 93.4(5) . 3_567 ?
C2 Ag12 O8 90.9(5) 3_567 3_567 ?
C10 Ag12 C6 29.5(6) . . ?
C2 Ag12 C6 147.1(6) 3_567 . ?
O8 Ag12 C6 121.5(5) 3_567 . ?
C10 Ag12 C18 146.4(7) . . ?
C2 Ag12 C18 28.5(7) 3_567 . ?
O8 Ag12 C18 101.8(6) 3_567 . ?
C6 Ag12 C18 132.4(7) . . ?
C10 Ag12 Ag8 38.5(5) . . ?
C2 Ag12 Ag8 142.2(4) 3_567 . ?
O8 Ag12 Ag8 64.3(3) 3_567 . ?
C6 Ag12 Ag8 66.4(4) . . ?
C18 Ag12 Ag8 125.4(6) . . ?
C5 Ag13 C21 156.5(6) 3_567 . ?
C5 Ag13 O2 107.6(5) 3_567 3_567 ?
C21 Ag13 O2 95.9(5) . 3_567 ?
C5 Ag13 C40 130.3(6) 3_567 . ?
C21 Ag13 C40 26.7(6) . . ?
O2 Ag13 C40 121.5(5) 3_567 . ?
C5 Ag13 Ag9 50.7(5) 3_567 . ?
C21 Ag13 Ag9 126.7(5) . . ?
O2 Ag13 Ag9 99.1(2) 3_567 . ?
C40 Ag13 Ag9 122.1(5) . . ?
C5 Ag13 Ag9A 49.2(6) 3_567 . ?
C21 Ag13 Ag9A 135.2(6) . . ?
O2 Ag13 Ag9A 86.6(4) 3_567 . ?
C40 Ag13 Ag9A 135.5(6) . . ?
C5 Ag13 Ag7 44.2(4) 3_567 3_567 ?
C21 Ag13 Ag7 159.0(5) . 3_567 ?
O2 Ag13 Ag7 63.6(2) 3_567 3_567 ?
C40 Ag13 Ag7 167.8(5) . 3_567 ?
Ag9 Ag13 Ag7 64.77(6) . 3_567 ?
C5 Ag13 Ag11 134.9(5) 3_567 . ?
C21 Ag13 Ag11 45.7(5) . . ?
O2 Ag13 Ag11 85.3(2) 3_567 . ?
C40 Ag13 Ag11 61.7(5) . . ?
Ag9 Ag13 Ag11 85.05(8) . . ?
Ag9A Ag13 Ag11 90.4(3) . . ?
Ag7 Ag13 Ag11 130.41(6) 3_567 . ?
C5 Ag13 Ag6 161.7(4) 3_567 . ?
C21 Ag13 Ag6 41.7(5) . . ?
O2 Ag13 Ag6 54.2(2) 3_567 . ?
C40 Ag13 Ag6 67.4(4) . . ?
Ag9 Ag13 Ag6 128.13(9) . . ?
Ag9A Ag13 Ag6 124.1(3) . . ?
Ag7 Ag13 Ag6 117.51(5) 3_567 . ?
Ag11 Ag13 Ag6 52.99(4) . . ?
C54 Ag14 C39 142.9(7) . . ?
C54 Ag14 O9 105.6(5) . 3_567 ?
C39 Ag14 O9 94.1(5) . 3_567 ?
C54 Ag14 O11 108.2(7) . . ?
C39 Ag14 O11 107.3(7) . . ?
O9 Ag14 O11 74.3(6) 3_567 . ?
C54 Ag14 C46 117.5(7) . . ?
C39 Ag14 C46 28.0(6) . . ?
O9 Ag14 C46 119.0(5) 3_567 . ?
O11 Ag14 C46 123.9(7) . . ?
C54 Ag14 Ag4 47.2(4) . . ?
C39 Ag14 Ag4 109.8(4) . . ?
O9 Ag14 Ag4 78.2(2) 3_567 . ?
O11 Ag14 Ag4 134.8(6) . . ?
C46 Ag14 Ag4 100.7(4) . . ?
C54 Ag14 Ag9 48.8(5) . . ?
C39 Ag14 Ag9 163.2(4) . . ?
O9 Ag14 Ag9 69.2(3) 3_567 . ?
O11 Ag14 Ag9 68.0(6) . . ?
C46 Ag14 Ag9 166.2(4) . . ?
Ag4 Ag14 Ag9 69.05(6) . . ?
C54 Ag14 Ag5 167.3(5) . . ?
C39 Ag14 Ag5 43.7(4) . . ?
O9 Ag14 Ag5 61.8(3) 3_567 . ?
O11 Ag14 Ag5 70.7(5) . . ?
C46 Ag14 Ag5 71.2(4) . . ?
Ag4 Ag14 Ag5 124.33(6) . . ?
Ag9 Ag14 Ag5 122.07(8) . . ?
C54 Ag14 Ag9A 43.4(6) . . ?
C39 Ag14 Ag9A 156.4(5) . . ?
O9 Ag14 Ag9A 66.0(4) 3_567 . ?
O11 Ag14 Ag9A 80.6(7) . . ?
C46 Ag14 Ag9A 155.4(6) . . ?
Ag4 Ag14 Ag9A 55.4(4) . . ?
Ag5 Ag14 Ag9A 125.2(3) . . ?
C15 Ag15 C8 164.4(7) . . ?
C15 Ag15 O7 98.5(6) . . ?
C8 Ag15 O7 97.0(5) . . ?
C15 Ag15 C11 135.4(8) . . ?
C8 Ag15 C11 29.1(7) . . ?
O7 Ag15 C11 125.2(6) . . ?
C15 Ag15 C16 28.8(7) . . ?
C8 Ag15 C16 149.8(7) . . ?
O7 Ag15 C16 90.4(6) . . ?
C11 Ag15 C16 130.3(7) . . ?
C15 Ag15 Ag1 90.7(5) . . ?
C8 Ag15 Ag1 91.3(5) . . ?
O7 Ag15 Ag1 88.3(2) . . ?
C11 Ag15 Ag1 98.4(5) . . ?
C16 Ag15 Ag1 118.3(5) . . ?
C15 Ag15 Ag3 154.0(5) . . ?
C8 Ag15 Ag3 41.3(5) . . ?
O7 Ag15 Ag3 55.7(2) . . ?
C11 Ag15 Ag3 69.6(5) . . ?
C16 Ag15 Ag3 135.1(5) . . ?
Ag1 Ag15 Ag3 91.76(5) . . ?
C15 Ag15 Ag16 39.7(5) . . ?
C8 Ag15 Ag16 132.2(5) . . ?
O7 Ag15 Ag16 115.3(3) . . ?
C11 Ag15 Ag16 113.9(6) . . ?
C16 Ag15 Ag16 67.9(5) . . ?
Ag1 Ag15 Ag16 57.66(4) . . ?
Ag3 Ag15 Ag16 149.31(5) . . ?
C15 Ag16 C7 166.7(8) . . ?
C15 Ag16 Ag10 149.2(6) . . ?
C7 Ag16 Ag10 44.0(5) . . ?
C15 Ag16 Ag1 94.2(5) . . ?
C7 Ag16 Ag1 97.5(5) . . ?
Ag10 Ag16 Ag1 60.69(4) . . ?
C15 Ag16 Ag7 51.0(6) . . ?
C7 Ag16 Ag7 137.2(6) . . ?
Ag10 Ag16 Ag7 104.41(6) . . ?
Ag1 Ag16 Ag7 81.73(5) . . ?
C15 Ag16 Ag15 44.2(5) . . ?
C7 Ag16 Ag15 141.0(6) . . ?
Ag10 Ag16 Ag15 117.52(6) . . ?
Ag1 Ag16 Ag15 57.16(4) . . ?
Ag7 Ag16 Ag15 73.06(5) . . ?
C9 Ag17 C8 126.9(7) . . ?
C9 Ag17 C34 115.4(6) . . ?
C8 Ag17 C34 109.4(7) . . ?
C9 Ag17 Ag1 137.1(5) . . ?
C8 Ag17 Ag1 94.8(5) . . ?
C34 Ag17 Ag1 45.4(4) . . ?
C9 Ag17 Ag5 45.9(5) . . ?
C8 Ag17 Ag5 169.9(5) . . ?
C34 Ag17 Ag5 73.5(4) . . ?
Ag1 Ag17 Ag5 93.84(5) . . ?
C9 Ag17 Ag3 105.3(5) . . ?
C8 Ag17 Ag3 43.9(5) . . ?
C34 Ag17 Ag3 138.6(4) . . ?
Ag1 Ag17 Ag3 98.46(5) . . ?
Ag5 Ag17 Ag3 139.27(6) . . ?
O9 Nb1 O5 103.7(4) . . ?
O9 Nb1 O4 100.4(4) . 3_567 ?
O5 Nb1 O4 87.9(4) . 3_567 ?
O9 Nb1 O6 102.9(5) . . ?
O5 Nb1 O6 89.5(4) . . ?
O4 Nb1 O6 156.5(4) 3_567 . ?
O9 Nb1 O2 100.6(4) . . ?
O5 Nb1 O2 155.5(4) . . ?
O4 Nb1 O2 85.4(4) 3_567 . ?
O6 Nb1 O2 87.3(4) . . ?
O9 Nb1 O1 177.3(4) . . ?
O5 Nb1 O1 78.3(3) . . ?
O4 Nb1 O1 77.8(3) 3_567 . ?
O6 Nb1 O1 78.8(3) . . ?
O2 Nb1 O1 77.2(3) . . ?
O9 Nb1 Nb3 136.4(4) . 3_567 ?
O5 Nb1 Nb3 83.2(3) . 3_567 ?
O4 Nb1 Nb3 123.0(3) 3_567 3_567 ?
O6 Nb1 Nb3 33.5(3) . 3_567 ?
O2 Nb1 Nb3 80.8(3) . 3_567 ?
O1 Nb1 Nb3 45.30(3) . 3_567 ?
O10 Nb2 O2 104.4(5) . . ?
O10 Nb2 O8 104.7(5) . 3_567 ?
O2 Nb2 O8 88.0(4) . 3_567 ?
O10 Nb2 O5 102.4(5) . 3_567 ?
O2 Nb2 O5 153.0(4) . 3_567 ?
O8 Nb2 O5 88.3(4) 3_567 3_567 ?
O10 Nb2 O3 100.5(4) . . ?
O2 Nb2 O3 86.8(4) . . ?
O8 Nb2 O3 154.9(4) 3_567 . ?
O5 Nb2 O3 85.2(4) 3_567 . ?
O10 Nb2 O1 176.9(4) . . ?
O2 Nb2 O1 76.8(3) . . ?
O8 Nb2 O1 78.1(3) 3_567 . ?
O5 Nb2 O1 76.3(3) 3_567 . ?
O3 Nb2 O1 76.7(3) . . ?
O10 Nb2 Ag1 82.7(3) . . ?
O2 Nb2 Ag1 126.3(3) . . ?
O8 Nb2 Ag1 142.5(3) 3_567 . ?
O5 Nb2 Ag1 54.4(3) 3_567 . ?
O3 Nb2 Ag1 40.3(3) . . ?
O1 Nb2 Ag1 94.32(4) . . ?
O10 Nb2 Nb3 137.1(4) . 3_567 ?
O2 Nb2 Nb3 82.1(3) . 3_567 ?
O8 Nb2 Nb3 32.5(3) 3_567 3_567 ?
O5 Nb2 Nb3 80.4(3) 3_567 3_567 ?
O3 Nb2 Nb3 122.4(3) . 3_567 ?
O1 Nb2 Nb3 45.65(3) . 3_567 ?
Ag1 Nb2 Nb3 127.76(5) . 3_567 ?
O7 Nb3 O4 102.2(4) . 3_567 ?
O7 Nb3 O8 101.7(5) . . ?
O4 Nb3 O8 91.1(4) 3_567 . ?
O7 Nb3 O6 101.8(4) . 3_567 ?
O4 Nb3 O6 155.9(4) 3_567 3_567 ?
O8 Nb3 O6 86.8(4) . 3_567 ?
O7 Nb3 O3 101.6(4) . . ?
O4 Nb3 O3 86.7(4) 3_567 . ?
O8 Nb3 O3 156.6(4) . . ?
O6 Nb3 O3 85.7(4) 3_567 . ?
O7 Nb3 O1 179.3(4) . . ?
O4 Nb3 O1 77.8(3) 3_567 . ?
O8 Nb3 O1 79.1(3) . . ?
O6 Nb3 O1 78.2(3) 3_567 . ?
O3 Nb3 O1 77.6(3) . . ?
O7 Nb3 Nb2 134.3(3) . 3_567 ?
O4 Nb3 Nb2 83.3(3) 3_567 3_567 ?
O8 Nb3 Nb2 32.6(3) . 3_567 ?
O6 Nb3 Nb2 82.0(3) 3_567 3_567 ?
O3 Nb3 Nb2 124.1(3) . 3_567 ?
O1 Nb3 Nb2 46.47(3) . 3_567 ?
O7 Nb3 Nb1 135.4(3) . 3_567 ?
O4 Nb3 Nb1 122.3(3) 3_567 3_567 ?
O8 Nb3 Nb1 81.4(3) . 3_567 ?
O6 Nb3 Nb1 33.6(3) 3_567 3_567 ?
O3 Nb3 Nb1 80.0(3) . 3_567 ?
O1 Nb3 Nb1 44.60(3) . 3_567 ?
Nb2 Nb3 Nb1 60.61(4) 3_567 3_567 ?
C32 C1 H1A 109.5 . . ?
C32 C1 H1B 109.5 . . ?
H1A C1 H1B 109.5 . . ?
C32 C1 H1C 109.5 . . ?
H1A C1 H1C 109.5 . . ?
H1B C1 H1C 109.5 . . ?
C18 C2 Ag3 166.4(17) 3_567 . ?
C18 C2 Ag12 84.4(14) 3_567 3_567 ?
Ag3 C2 Ag12 103.9(7) . 3_567 ?
C18 C2 Ag6 105.3(16) 3_567 . ?
Ag3 C2 Ag6 83.6(6) . . ?
Ag12 C2 Ag6 103.3(6) 3_567 . ?
C37 C3 H3A 109.5 . . ?
C37 C3 H3B 109.5 . . ?
H3A C3 H3B 109.5 . . ?
C37 C3 H3C 109.5 . . ?
H3A C3 H3C 109.5 . . ?
H3B C3 H3C 109.5 . . ?
C44 C4 C71 125(3) . . ?
C44 C4 C16 112(2) . . ?
C71 C4 C16 112(2) . . ?
C44 C4 C65 110(3) . . ?
C71 C4 C65 91(2) . . ?
C16 C4 C65 103(2) . . ?
C17 C5 Ag7 114.7(15) . . ?
C17 C5 Ag13 134.9(17) . 3_567 ?
Ag7 C5 Ag13 91.5(6) . 3_567 ?
C17 C5 Ag9 130.9(15) . 3_567 ?
Ag7 C5 Ag9 93.2(7) . 3_567 ?
Ag13 C5 Ag9 79.5(6) 3_567 3_567 ?
C17 C5 Ag9A 136.2(16) . 3_567 ?
Ag7 C5 Ag9A 74.9(8) . 3_567 ?
Ag13 C5 Ag9A 84.2(7) 3_567 3_567 ?
Ag9 C5 Ag9A 18.7(5) 3_567 3_567 ?
C10 C6 C23 172.0(17) . . ?
C10 C6 Ag12 62.5(8) . . ?
C23 C6 Ag12 124.7(12) . . ?
C19 C7 Ag10 162(2) . . ?
C19 C7 Ag16 107.3(18) . . ?
Ag10 C7 Ag16 90.5(7) . . ?
C11 C8 Ag3 162.9(18) . . ?
C11 C8 Ag15 81.7(15) . . ?
Ag3 C8 Ag15 92.7(7) . . ?
C11 C8 Ag17 110.9(17) . . ?
Ag3 C8 Ag17 85.9(7) . . ?
Ag15 C8 Ag17 99.3(8) . . ?
C12 C9 Ag5 166.3(17) . . ?
C12 C9 Ag17 107.8(17) . . ?
Ag5 C9 Ag17 84.6(7) . . ?
C12 C9 Ag11 94.9(16) . . ?
Ag5 C9 Ag11 86.4(7) . . ?
Ag17 C9 Ag11 108.0(7) . . ?
C6 C10 Ag8 155.9(16) . . ?
C6 C10 Ag12 88.0(10) . . ?
Ag8 C10 Ag12 100.0(7) . . ?
C6 C10 Ag4 111.1(15) . . ?
Ag8 C10 Ag4 86.2(6) . . ?
Ag12 C10 Ag4 115.3(8) . . ?
C6 C10 Ag8A 145.1(17) . . ?
Ag12 C10 Ag8A 99.3(10) . . ?
Ag4 C10 Ag8A 96.6(9) . . ?
C8 C11 C13 170(2) . . ?
C8 C11 Ag15 69.1(13) . . ?
C13 C11 Ag15 119.7(16) . . ?
C9 C12 C32 174(2) . . ?
C11 C13 C68 115(2) . . ?
C11 C13 C24 108(2) . . ?
C68 C13 C24 111(2) . . ?
C11 C13 C14 107(2) . . ?
C68 C13 C14 105(2) . . ?
C24 C13 C14 111(2) . . ?
C13 C14 H14A 109.5 . . ?
C13 C14 H14B 109.5 . . ?
H14A C14 H14B 109.5 . . ?
C13 C14 H14C 109.5 . . ?
H14A C14 H14C 109.5 . . ?
H14B C14 H14C 109.5 . . ?
C16 C15 Ag16 165(2) . . ?
C16 C15 Ag15 85.0(13) . . ?
Ag16 C15 Ag15 96.1(7) . . ?
C16 C15 Ag7 106.2(17) . . ?
Ag16 C15 Ag7 87.6(7) . . ?
Ag15 C15 Ag7 107.3(8) . . ?
C15 C16 C4 175(2) . . ?
C15 C16 Ag15 66.1(12) . . ?
C4 C16 Ag15 118.3(14) . . ?
C5 C17 C29 179(2) . . ?
C2 C18 C37 172(2) 3_567 . ?
C2 C18 Ag12 67.1(13) 3_567 . ?
C37 C18 Ag12 118.4(16) . . ?
C7 C19 C20 175(3) . . ?
C61 C20 C19 108(2) . . ?
C61 C20 C22 108(2) . . ?
C19 C20 C22 107(2) . . ?
C61 C20 C66 122(3) . . ?
C19 C20 C66 107(2) . . ?
C22 C20 C66 104(2) . . ?
C40 C21 Ag6 159.4(19) . . ?
C40 C21 Ag13 93.6(15) . . ?
Ag6 C21 Ag13 96.0(6) . . ?
C40 C21 Ag11 118.0(18) . . ?
Ag6 C21 Ag11 80.4(6) . . ?
Ag13 C21 Ag11 89.6(7) . . ?
C20 C22 H22A 109.5 . . ?
C20 C22 H22B 109.5 . . ?
H22A C22 H22B 109.5 . . ?
C20 C22 H22C 109.5 . . ?
H22A C22 H22C 109.5 . . ?
H22B C22 H22C 109.5 . . ?
C43 C23 C6 107.4(18) . . ?
C43 C23 C30 112(2) . . ?
C6 C23 C30 112.3(17) . . ?
C43 C23 C42 116(2) . . ?
C6 C23 C42 103.4(18) . . ?
C30 C23 C42 106.3(19) . . ?
C13 C24 H24A 109.5 . . ?
C13 C24 H24B 109.5 . . ?
H24A C24 H24B 109.5 . . ?
C13 C24 H24C 109.5 . . ?
H24A C24 H24C 109.5 . . ?
H24B C24 H24C 109.5 . . ?
C26 C25 Ag8A 128.4(19) . . ?
C26 C25 Ag8 138.3(17) . . ?
C26 C25 Ag2 137.3(17) . . ?
Ag8A C25 Ag2 90.4(11) . . ?
Ag8 C25 Ag2 80.7(7) . . ?
C26 C25 Ag10 87.9(15) . . ?
Ag8A C25 Ag10 118.4(13) . . ?
Ag8 C25 Ag10 115.2(8) . . ?
Ag2 C25 Ag10 87.6(6) . . ?
C25 C26 C27 175(2) . . ?
C25 C26 Ag10 64.6(13) . . ?
C27 C26 Ag10 120.6(15) . . ?
C28 C27 C36 110(2) . . ?
C28 C27 C33 112(2) . . ?
C36 C27 C33 102(2) . . ?
C28 C27 C26 113(2) . . ?
C36 C27 C26 110(2) . . ?
C33 C27 C26 109(2) . . ?
C27 C28 H28A 109.5 . . ?
C27 C28 H28B 109.5 . . ?
H28A C28 H28B 109.5 . . ?
C27 C28 H28C 109.5 . . ?
H28A C28 H28C 109.5 . . ?
H28B C28 H28C 109.5 . . ?
C69 C29 C64 111(2) . . ?
C69 C29 C31 106(2) . . ?
C64 C29 C31 111(2) . . ?
C69 C29 C17 111.8(18) . . ?
C64 C29 C17 111(2) . . ?
C31 C29 C17 106.1(18) . . ?
C23 C30 H30A 109.5 . . ?
C23 C30 H30B 109.5 . . ?
H30A C30 H30B 109.5 . . ?
C23 C30 H30C 109.5 . . ?
H30A C30 H30C 109.5 . . ?
H30B C30 H30C 109.5 . . ?
C29 C31 H31A 109.5 . . ?
C29 C31 H31B 109.5 . . ?
H31A C31 H31B 109.5 . . ?
C29 C31 H31C 109.5 . . ?
H31A C31 H31C 109.5 . . ?
H31B C31 H31C 109.5 . . ?
C74 C32 C1 114(2) . . ?
C74 C32 C12 113(2) . . ?
C1 C32 C12 112.6(17) . . ?
C74 C32 C70 108(2) . . ?
C1 C32 C70 104(2) . . ?
C12 C32 C70 104(2) . . ?
C27 C33 H33A 109.5 . . ?
C27 C33 H33B 109.5 . . ?
H33A C33 H33B 109.5 . . ?
C27 C33 H33C 109.5 . . ?
H33A C33 H33C 109.5 . . ?
H33B C33 H33C 109.5 . . ?
C35 C34 Ag1 159.4(16) . . ?
C35 C34 Ag17 122.0(14) . . ?
Ag1 C34 Ag17 78.3(6) . . ?
C35 C34 Ag2 91.9(14) . . ?
Ag1 C34 Ag2 82.6(5) . . ?
Ag17 C34 Ag2 110.4(6) . . ?
C34 C35 C38 176(2) . . ?
C27 C36 H36A 109.5 . . ?
C27 C36 H36B 109.5 . . ?
H36A C36 H36B 109.5 . . ?
C27 C36 H36C 109.5 . . ?
H36A C36 H36C 109.5 . . ?
H36B C36 H36C 109.5 . . ?
C3 C37 C18 105(2) . . ?
C3 C37 C72 128(3) . . ?
C18 C37 C72 112(2) . . ?
C3 C37 C47 102(2) . . ?
C18 C37 C47 100(2) . . ?
C72 C37 C47 106(2) . . ?
C48 C38 C53 125(2) . . ?
C48 C38 C35 108(2) . . ?
C53 C38 C35 106.4(19) . . ?
C48 C38 C45 105(2) . . ?
C53 C38 C45 104(2) . . ?
C35 C38 C45 108(2) . . ?
C46 C39 Ag5 164.9(15) . . ?
C46 C39 Ag2 112.0(14) . . ?
Ag5 C39 Ag2 83.0(6) . . ?
C46 C39 Ag14 89.6(13) . . ?
Ag5 C39 Ag14 86.0(6) . . ?
Ag2 C39 Ag14 112.1(6) . . ?
C21 C40 C41 174(3) . . ?
C21 C40 Ag13 59.8(13) . . ?
C41 C40 Ag13 123.1(16) . . ?
C73 C41 C40 110(2) . . ?
C73 C41 C60 117(3) . . ?
C40 C41 C60 109(2) . . ?
C73 C41 C62 101(3) . . ?
C40 C41 C62 110(2) . . ?
C60 C41 C62 108(3) . . ?
C23 C42 H42A 109.5 . . ?
C23 C42 H42B 109.5 . . ?
H42A C42 H42B 109.5 . . ?
C23 C42 H42C 109.5 . . ?
H42A C42 H42C 109.5 . . ?
H42B C42 H42C 109.5 . . ?
C23 C43 H43A 109.5 . . ?
C23 C43 H43B 109.5 . . ?
H43A C43 H43B 109.5 . . ?
C23 C43 H43C 109.5 . . ?
H43A C43 H43C 109.5 . . ?
H43B C43 H43C 109.5 . . ?
C4 C44 H44A 109.5 . . ?
C4 C44 H44B 109.5 . . ?
H44A C44 H44B 109.5 . . ?
C4 C44 H44C 109.5 . . ?
H44A C44 H44C 109.5 . . ?
H44B C44 H44C 109.5 . . ?
C38 C45 H45A 109.5 . . ?
C38 C45 H45B 109.5 . . ?
H45A C45 H45B 109.5 . . ?
C38 C45 H45C 109.5 . . ?
H45A C45 H45C 109.5 . . ?
H45B C45 H45C 109.5 . . ?
C39 C46 C49 174.6(19) . . ?
C39 C46 Ag14 62.3(11) . . ?
C49 C46 Ag14 121.5(14) . . ?
C37 C47 H47A 109.5 . . ?
C37 C47 H47B 109.5 . . ?
H47A C47 H47B 109.5 . . ?
C37 C47 H47C 109.5 . . ?
H47A C47 H47C 109.5 . . ?
H47B C47 H47C 109.5 . . ?
C38 C48 H48A 109.5 . . ?
C38 C48 H48B 109.5 . . ?
H48A C48 H48B 109.5 . . ?
C38 C48 H48C 109.5 . . ?
H48A C48 H48C 109.5 . . ?
H48B C48 H48C 109.5 . . ?
C46 C49 C50 110.6(18) . . ?
C46 C49 C51 109.6(16) . . ?
C50 C49 C51 109(2) . . ?
C46 C49 C52 108.4(17) . . ?
C50 C49 C52 108.4(18) . . ?
C51 C49 C52 110.8(19) . . ?
C49 C50 H50A 109.5 . . ?
C49 C50 H50B 109.5 . . ?
H50A C50 H50B 109.5 . . ?
C49 C50 H50C 109.5 . . ?
H50A C50 H50C 109.5 . . ?
H50B C50 H50C 109.5 . . ?
C49 C51 H51A 109.5 . . ?
C49 C51 H51B 109.5 . . ?
H51A C51 H51B 109.5 . . ?
C49 C51 H51C 109.5 . . ?
H51A C51 H51C 109.5 . . ?
H51B C51 H51C 109.5 . . ?
C49 C52 H52A 109.5 . . ?
C49 C52 H52B 109.5 . . ?
H52A C52 H52B 109.5 . . ?
C49 C52 H52C 109.5 . . ?
H52A C52 H52C 109.5 . . ?
H52B C52 H52C 109.5 . . ?
C38 C53 H53A 109.5 . . ?
C38 C53 H53B 109.5 . . ?
H53A C53 H53B 109.5 . . ?
C38 C53 H53C 109.5 . . ?
H53A C53 H53C 109.5 . . ?
H53B C53 H53C 109.5 . . ?
C55 C54 Ag9A 111.4(17) . . ?
C55 C54 Ag4 155.1(16) . . ?
Ag9A C54 Ag4 81.6(8) . . ?
C55 C54 Ag14 117.1(16) . . ?
Ag9A C54 Ag14 89.6(8) . . ?
Ag4 C54 Ag14 83.0(6) . . ?
C55 C54 Ag9 98.5(15) . . ?
Ag4 C54 Ag9 98.5(7) . . ?
Ag14 C54 Ag9 83.4(6) . . ?
C54 C55 C56 177(2) . . ?
C57 C56 C59 114(2) . . ?
C57 C56 C55 107.5(19) . . ?
C59 C56 C55 112(2) . . ?
C57 C56 C58 109(2) . . ?
C59 C56 C58 106(2) . . ?
C55 C56 C58 107.9(19) . . ?
C56 C57 H57A 109.5 . . ?
C56 C57 H57B 109.5 . . ?
H57A C57 H57B 109.5 . . ?
C56 C57 H57C 109.5 . . ?
H57A C57 H57C 109.5 . . ?
H57B C57 H57C 109.5 . . ?
C56 C58 H58A 109.5 . . ?
C56 C58 H58B 109.5 . . ?
H58A C58 H58B 109.5 . . ?
C56 C58 H58C 109.5 . . ?
H58A C58 H58C 109.5 . . ?
H58B C58 H58C 109.5 . . ?
C56 C59 H59A 109.5 . . ?
C56 C59 H59B 109.5 . . ?
H59A C59 H59B 109.5 . . ?
C56 C59 H59C 109.5 . . ?
H59A C59 H59C 109.5 . . ?
H59B C59 H59C 109.5 . . ?
C41 C60 H60A 109.5 . . ?
C41 C60 H60B 109.5 . . ?
H60A C60 H60B 109.5 . . ?
C41 C60 H60C 109.5 . . ?
H60A C60 H60C 109.5 . . ?
H60B C60 H60C 109.5 . . ?
C20 C61 H61A 109.5 . . ?
C20 C61 H61B 109.5 . . ?
H61A C61 H61B 109.5 . . ?
C20 C61 H61C 109.5 . . ?
H61A C61 H61C 109.5 . . ?
H61B C61 H61C 109.5 . . ?
C41 C62 H62A 109.4 . . ?
C41 C62 H62B 110.4 . . ?
H62A C62 H62B 109.5 . . ?
C41 C62 H62C 108.6 . . ?
H62A C62 H62C 109.5 . . ?
H62B C62 H62C 109.4 . . ?
O11 C63 O12 123(3) . . ?
O11 C63 C67 122(3) . . ?
O12 C63 C67 115(3) . . ?
C29 C64 H64A 109.5 . . ?
C29 C64 H64B 109.5 . . ?
H64A C64 H64B 109.5 . . ?
C29 C64 H64C 109.5 . . ?
H64A C64 H64C 109.5 . . ?
H64B C64 H64C 109.5 . . ?
C4 C65 H65A 108.4 . . ?
C4 C65 H65B 109.3 . . ?
H65A C65 H65B 109.5 . . ?
C4 C65 H65C 110.7 . . ?
H65A C65 H65C 109.5 . . ?
H65B C65 H65C 109.5 . . ?
C20 C66 H66A 109.5 . . ?
C20 C66 H66B 109.5 . . ?
H66A C66 H66B 109.5 . . ?
C20 C66 H66C 109.5 . . ?
H66A C66 H66C 109.5 . . ?
H66B C66 H66C 109.5 . . ?
C63 C67 H67A 109.5 . . ?
C63 C67 H67B 109.5 . . ?
H67A C67 H67B 109.5 . . ?
C63 C67 H67C 109.5 . . ?
H67A C67 H67C 109.5 . . ?
H67B C67 H67C 109.5 . . ?
C13 C68 H68A 109.5 . . ?
C13 C68 H68B 109.5 . . ?
H68A C68 H68B 109.5 . . ?
C13 C68 H68C 109.5 . . ?
H68A C68 H68C 109.5 . . ?
H68B C68 H68C 109.5 . . ?
C29 C69 H69A 109.5 . . ?
C29 C69 H69B 109.5 . . ?
H69A C69 H69B 109.5 . . ?
C29 C69 H69C 109.5 . . ?
H69A C69 H69C 109.5 . . ?
H69B C69 H69C 109.5 . . ?
C32 C70 H70A 109.5 . . ?
C32 C70 H70B 109.5 . . ?
H70A C70 H70B 109.5 . . ?
C32 C70 H70C 109.5 . . ?
H70A C70 H70C 109.5 . . ?
H70B C70 H70C 109.5 . . ?
C4 C71 H71A 109.5 . . ?
C4 C71 H71B 109.5 . . ?
H71A C71 H71B 109.5 . . ?
C4 C71 H71C 109.5 . . ?
H71A C71 H71C 109.5 . . ?
H71B C71 H71C 109.5 . . ?
C37 C72 H72A 109.5 . . ?
C37 C72 H72B 109.5 . . ?
H72A C72 H72B 109.5 . . ?
C37 C72 H72C 109.5 . . ?
H72A C72 H72C 109.5 . . ?
H72B C72 H72C 109.5 . . ?
C41 C73 H73A 109.5 . . ?
C41 C73 H73B 109.5 . . ?
H73A C73 H73B 109.5 . . ?
C41 C73 H73C 109.5 . . ?
H73A C73 H73C 109.5 . . ?
H73B C73 H73C 109.5 . . ?
C32 C74 H74A 106.2 . . ?
C32 C74 H74B 110.7 . . ?
H74A C74 H74B 109.5 . . ?
C32 C74 H74C 111.5 . . ?
H74A C74 H74C 109.5 . . ?
H74B C74 H74C 109.4 . . ?
Nb1 O1 Nb1 180.0 3_567 . ?
Nb1 O1 Nb3 90.10(4) 3_567 . ?
Nb1 O1 Nb3 89.90(4) . . ?
Nb1 O1 Nb3 89.90(4) 3_567 3_567 ?
Nb1 O1 Nb3 90.10(4) . 3_567 ?
Nb3 O1 Nb3 180.0 . 3_567 ?
Nb1 O1 Nb2 90.04(4) 3_567 . ?
Nb1 O1 Nb2 89.96(4) . . ?
Nb3 O1 Nb2 92.12(4) . . ?
Nb3 O1 Nb2 87.88(4) 3_567 . ?
Nb1 O1 Nb2 89.96(4) 3_567 3_567 ?
Nb1 O1 Nb2 90.04(4) . 3_567 ?
Nb3 O1 Nb2 87.88(4) . 3_567 ?
Nb3 O1 Nb2 92.12(4) 3_567 3_567 ?
Nb2 O1 Nb2 180.0 . 3_567 ?
Nb2 O2 Nb1 116.0(5) . . ?
Nb2 O2 Ag13 130.7(5) . 3_567 ?
Nb1 O2 Ag13 112.4(4) . 3_567 ?
Nb3 O3 Nb2 113.4(4) . . ?
Nb3 O3 Ag1 108.1(4) . . ?
Nb2 O3 Ag1 101.4(4) . . ?
Nb3 O3 Ag7 100.4(4) . . ?
Nb2 O3 Ag7 108.2(4) . . ?
Ag1 O3 Ag7 125.8(4) . . ?
Nb3 O4 Nb1 114.4(5) 3_567 3_567 ?
Nb3 O4 Ag4 122.7(5) 3_567 . ?
Nb1 O4 Ag4 110.4(4) 3_567 . ?
Nb1 O5 Nb2 115.4(5) . 3_567 ?
Nb3 O6 Nb1 112.9(5) 3_567 . ?
Nb3 O6 Ag6 106.8(4) 3_567 3_567 ?
Nb1 O6 Ag6 98.2(4) . 3_567 ?
Nb3 O7 Ag15 115.5(5) . . ?
Nb3 O8 Nb2 114.9(5) . 3_567 ?
Nb3 O8 Ag12 100.0(4) . 3_567 ?
Nb2 O8 Ag12 143.6(5) 3_567 3_567 ?
Nb1 O9 Ag11 121.1(5) . 3_567 ?
Nb1 O9 Ag14 135.9(5) . 3_567 ?
Ag11 O9 Ag14 103.0(3) 3_567 3_567 ?
Nb2 O10 Ag10 124.2(5) . . ?
C63 O11 Ag11 122(2) . . ?
C63 O11 Ag14 127(2) . . ?
Ag11 O11 Ag14 103.3(8) . . ?
C63 O12 Ag9 109(2) . . ?

loop_
_geom_bond_atom_site_label_1
_geom_bond_atom_site_label_2
_geom_bond_distance
_geom_bond_site_symmetry_2
_geom_bond_publ_flag
Ag1 C34 2.061(15) . ?
Ag1 O3 2.155(10) . ?
Ag1 Ag17 2.8344(19) . ?
Ag1 Ag2 2.9888(18) . ?
Ag1 Ag15 3.0003(18) . ?
Ag1 Ag16 3.0170(19) . ?
Ag1 Ag10 3.0444(19) . ?
Ag1 Nb2 3.2659(17) . ?
Ag2 C25 2.251(18) . ?
Ag2 C39 2.319(17) . ?
Ag2 C34 2.448(18) . ?
Ag2 Ag8 2.870(6) . ?
Ag2 Ag5 2.9278(18) . ?
Ag2 Ag8A 2.94(3) . ?
Ag2 Ag10 3.1529(19) . ?
Ag3 C2 2.073(18) . ?
Ag3 C8 2.10(2) . ?
Ag3 Ag6 2.9540(18) . ?
Ag3 Ag17 3.027(2) . ?
Ag3 Ag15 3.1833(18) . ?
Ag4 C54 2.147(17) . ?
Ag4 C10 2.256(19) . ?
Ag4 O4 2.368(10) . ?
Ag4 Ag9A 2.78(2) . ?
Ag4 Ag14 2.9058(19) . ?
Ag4 Ag8 2.980(5) . ?
Ag4 Ag9 3.346(3) . ?
Ag4 Ag8A 3.38(2) . ?
Ag5 C39 2.090(17) . ?
Ag5 C9 2.112(18) . ?
Ag5 Ag17 2.9299(19) . ?
Ag5 Ag14 3.0157(19) . ?
Ag5 Ag11 3.0466(19) . ?
Ag6 C21 2.203(18) . ?
Ag6 C2 2.347(16) . ?
Ag6 O6 2.601(10) 3_567 ?
Ag6 Ag11 2.8844(19) . ?
Ag6 Ag13 3.2924(18) . ?
Ag7 C5 2.185(17) . ?
Ag7 O3 2.371(10) . ?
Ag7 C15 2.44(2) . ?
Ag7 Ag9A 2.721(17) 3_567 ?
Ag7 Ag13 3.1365(19) 3_567 ?
Ag7 Ag16 3.142(2) . ?
Ag7 Ag9 3.204(3) 3_567 ?
Ag8 C10 2.10(2) . ?
Ag8 C25 2.18(2) . ?
Ag8 Ag12 3.332(6) . ?
Ag8A C25 1.88(3) . ?
Ag8A C10 2.28(3) . ?
Ag9 C5 2.225(18) 3_567 ?
Ag9 C54 2.27(2) . ?
Ag9 O12 2.53(3) . ?
Ag9 Ag13 2.825(3) . ?
Ag9 Ag14 2.997(3) . ?
Ag9A C54 2.11(3) . ?
Ag9A C5 2.29(2) 3_567 ?
Ag9A Ag13 3.005(18) . ?
Ag9A Ag14 3.063(14) . ?
Ag10 C7 2.09(2) . ?
Ag10 C25 2.304(19) . ?
Ag10 O10 2.393(11) . ?
Ag10 C26 2.55(2) . ?
Ag10 Ag16 3.0089(19) . ?
Ag11 C21 2.27(2) . ?
Ag11 C9 2.33(2) . ?
Ag11 O11 2.42(2) . ?
Ag11 O9 2.442(10) 3_567 ?
Ag11 Ag13 3.168(2) . ?
Ag12 C10 2.243(16) . ?
Ag12 C2 2.287(14) 3_567 ?
Ag12 O8 2.433(10) 3_567 ?
Ag12 C6 2.526(9) . ?
Ag12 C18 2.47(2) . ?
Ag13 C5 2.194(17) 3_567 ?
Ag13 C21 2.228(18) . ?
Ag13 O2 2.443(10) 3_567 ?
Ag13 C40 2.57(2) . ?
Ag14 C54 2.237(19) . ?
Ag14 C39 2.325(18) . ?
Ag14 O9 2.472(10) 3_567 ?
Ag14 O11 2.48(2) . ?
Ag14 C46 2.625(19) . ?
Ag15 C15 2.273(18) . ?
Ag15 C8 2.29(2) . ?
Ag15 O7 2.409(10) . ?
Ag15 C11 2.43(2) . ?
Ag15 C16 2.476(19) . ?
Ag15 Ag16 3.241(2) . ?
Ag16 C15 2.08(2) . ?
Ag16 C7 2.15(2) . ?
Ag17 C9 2.24(2) . ?
Ag17 C8 2.33(2) . ?
Ag17 C34 2.407(19) . ?
Nb1 O9 1.779(9) . ?
Nb1 O5 1.975(10) . ?
Nb1 O4 2.004(10) 3_567 ?
Nb1 O6 2.010(10) . ?
Nb1 O2 2.012(10) . ?
Nb1 O1 2.3487(12) . ?
Nb1 Nb3 3.3448(18) 3_567 ?
Nb2 O10 1.777(10) . ?
Nb2 O2 1.956(10) . ?
Nb2 O8 1.974(10) 3_567 ?
Nb2 O5 2.009(9) 3_567 ?
Nb2 O3 2.066(10) . ?
Nb2 O1 2.4105(13) . ?
Nb2 Nb3 3.3224(18) 3_567 ?
Nb3 O7 1.772(10) . ?
Nb3 O4 1.967(9) 3_567 ?
Nb3 O8 1.968(11) . ?
Nb3 O6 2.004(11) 3_567 ?
Nb3 O3 2.058(10) . ?
Nb3 O1 2.3772(13) . ?
C1 C32 1.46(3) . ?
C1 H1A 0.9600 . ?
C1 H1B 0.9600 . ?
C1 H1C 0.9600 . ?
C2 C18 1.18(3) 3_567 ?
C3 C37 1.56(4) . ?
C3 H3A 0.9600 . ?
C3 H3B 0.9600 . ?
C3 H3C 0.9600 . ?
C4 C44 1.41(4) . ?
C4 C71 1.45(4) . ?
C4 C16 1.50(3) . ?
C4 C65 1.57(4) . ?
C5 C17 1.15(2) . ?
C6 C10 1.24(2) . ?
C6 C23 1.44(2) . ?
C7 C19 1.25(3) . ?
C8 C11 1.19(3) . ?
C9 C12 1.21(3) . ?
C11 C13 1.47(3) . ?
C12 C32 1.47(3) . ?
C13 C68 1.53(4) . ?
C13 C24 1.55(3) . ?
C13 C14 1.60(3) . ?
C14 H14A 0.9600 . ?
C14 H14B 0.9600 . ?
C14 H14C 0.9600 . ?
C15 C16 1.20(3) . ?
C17 C29 1.56(3) . ?
C18 C37 1.56(3) . ?
C19 C20 1.47(3) . ?
C20 C61 1.40(4) . ?
C20 C22 1.52(4) . ?
C20 C66 1.57(4) . ?
C21 C40 1.16(3) . ?
C22 H22A 0.9600 . ?
C22 H22B 0.9600 . ?
C22 H22C 0.9600 . ?
C23 C43 1.45(3) . ?
C23 C30 1.51(3) . ?
C23 C42 1.59(3) . ?
C24 H24A 0.9600 . ?
C24 H24B 0.9600 . ?
C24 H24C 0.9600 . ?
C25 C26 1.18(3) . ?
C26 C27 1.50(3) . ?
C27 C28 1.46(4) . ?
C27 C36 1.47(4) . ?
C27 C33 1.50(4) . ?
C28 H28A 0.9600 . ?
C28 H28B 0.9600 . ?
C28 H28C 0.9600 . ?
C29 C69 1.37(3) . ?
C29 C64 1.48(3) . ?
C29 C31 1.53(3) . ?
C30 H30A 0.9600 . ?
C30 H30B 0.9600 . ?
C30 H30C 0.9600 . ?
C31 H31A 0.9600 . ?
C31 H31B 0.9600 . ?
C31 H31C 0.9600 . ?
C32 C74 1.45(4) . ?
C32 C70 1.49(4) . ?
C33 H33A 0.9600 . ?
C33 H33B 0.9600 . ?
C33 H33C 0.9600 . ?
C34 C35 1.23(2) . ?
C35 C38 1.50(3) . ?
C36 H36A 0.9600 . ?
C36 H36B 0.9600 . ?
C36 H36C 0.9600 . ?
C37 C72 1.54(4) . ?
C37 C47 1.69(4) . ?
C38 C48 1.47(4) . ?
C38 C53 1.50(4) . ?
C38 C45 1.56(4) . ?
C39 C46 1.23(2) . ?
C40 C41 1.53(3) . ?
C41 C73 1.42(4) . ?
C41 C60 1.55(4) . ?
C41 C62 1.54(4) . ?
C42 H42A 0.9600 . ?
C42 H42B 0.9600 . ?
C42 H42C 0.9600 . ?
C43 H43A 0.9600 . ?
C43 H43B 0.9600 . ?
C43 H43C 0.9600 . ?
C44 H44A 0.9600 . ?
C44 H44B 0.9600 . ?
C44 H44C 0.9600 . ?
C45 H45A 0.9600 . ?
C45 H45B 0.9600 . ?
C45 H45C 0.9600 . ?
C46 C49 1.45(3) . ?
C47 H47A 0.9600 . ?
C47 H47B 0.9600 . ?
C47 H47C 0.9600 . ?
C48 H48A 0.9600 . ?
C48 H48B 0.9600 . ?
C48 H48C 0.9600 . ?
C49 C50 1.51(3) . ?
C49 C51 1.54(3) . ?
C49 C52 1.57(3) . ?
C50 H50A 0.9600 . ?
C50 H50B 0.9600 . ?
C50 H50C 0.9600 . ?
C51 H51A 0.9600 . ?
C51 H51B 0.9600 . ?
C51 H51C 0.9600 . ?
C52 H52A 0.9600 . ?
C52 H52B 0.9600 . ?
C52 H52C 0.9600 . ?
C53 H53A 0.9600 . ?
C53 H53B 0.9600 . ?
C53 H53C 0.9600 . ?
C54 C55 1.23(2) . ?
C55 C56 1.45(3) . ?
C56 C57 1.44(3) . ?
C56 C59 1.45(3) . ?
C56 C58 1.60(4) . ?
C57 H57A 0.9600 . ?
C57 H57B 0.9600 . ?
C57 H57C 0.9600 . ?
C58 H58A 0.9600 . ?
C58 H58B 0.9600 . ?
C58 H58C 0.9600 . ?
C59 H59A 0.9600 . ?
C59 H59B 0.9600 . ?
C59 H59C 0.9600 . ?
C60 H60A 0.9600 . ?
C60 H60B 0.9600 . ?
C60 H60C 0.9600 . ?
C61 H61A 0.9600 . ?
C61 H61B 0.9600 . ?
C61 H61C 0.9600 . ?
C62 H62A 0.9602 . ?
C62 H62B 0.9601 . ?
C62 H62C 0.9605 . ?
C63 O11 1.12(3) . ?
C63 O12 1.29(4) . ?
C63 C67 1.54(4) . ?
C64 H64A 0.9600 . ?
C64 H64B 0.9600 . ?
C64 H64C 0.9600 . ?
C65 H65A 0.9599 . ?
C65 H65B 0.9602 . ?
C65 H65C 0.9602 . ?
C66 H66A 0.9600 . ?
C66 H66B 0.9600 . ?
C66 H66C 0.9600 . ?
C67 H67A 0.9600 . ?
C67 H67B 0.9600 . ?
C67 H67C 0.9600 . ?
C68 H68A 0.9600 . ?
C68 H68B 0.9600 . ?
C68 H68C 0.9600 . ?
C69 H69A 0.9600 . ?
C69 H69B 0.9600 . ?
C69 H69C 0.9600 . ?
C70 H70A 0.9600 . ?
C70 H70B 0.9600 . ?
C70 H70C 0.9600 . ?
C71 H71A 0.9600 . ?
C71 H71B 0.9600 . ?
C71 H71C 0.9600 . ?
C72 H72A 0.9600 . ?
C72 H72B 0.9600 . ?
C72 H72C 0.9600 . ?
C73 H73A 0.9600 . ?
C73 H73B 0.9600 . ?
C73 H73C 0.9600 . ?
C74 H74A 0.9593 . ?
C74 H74B 0.9605 . ?
C74 H74C 0.9601 . ?

loop_
_geom_torsion_atom_site_label_1
_geom_torsion_atom_site_label_2
_geom_torsion_atom_site_label_3
_geom_torsion_atom_site_label_4
_geom_torsion
_geom_torsion_site_symmetry_1
_geom_torsion_site_symmetry_2
_geom_torsion_site_symmetry_3
_geom_torsion_site_symmetry_4
_geom_torsion_publ_flag
Ag12 C6 C10 Ag8 110(3) . . . . ?
Ag12 C6 C10 Ag4 -116.4(11) . . . . ?
Ag12 C6 C10 Ag8A 103(3) . . . . ?
Ag3 C8 C11 C13 -137(12) . . . . ?
Ag15 C8 C11 C13 152(15) . . . . ?
Ag17 C8 C11 C13 55(15) . . . . ?
Ag3 C8 C11 Ag15 72(6) . . . . ?
Ag17 C8 C11 Ag15 -96.9(12) . . . . ?
C8 C11 C13 C68 -116(15) . . . . ?
Ag15 C11 C13 C68 33(3) . . . . ?
C8 C11 C13 C24 8(16) . . . . ?
Ag15 C11 C13 C24 157.4(16) . . . . ?
C8 C11 C13 C14 127(14) . . . . ?
Ag15 C11 C13 C14 -83(2) . . . . ?
Ag16 C15 C16 Ag15 95(6) . . . . ?
Ag7 C15 C16 Ag15 -106.6(10) . . . . ?
C44 C4 C16 Ag15 -7(3) . . . . ?
C71 C4 C16 Ag15 139(2) . . . . ?
C65 C4 C16 Ag15 -125.2(19) . . . . ?
Ag12 C6 C23 C43 139.9(17) . . . . ?
Ag12 C6 C23 C30 17(3) . . . . ?
Ag12 C6 C23 C42 -97.5(19) . . . . ?
C10 Ag8A C25 C26 -59(6) . . . . ?
Ag2 Ag8A C25 C26 -160(3) . . . . ?
Ag4 Ag8A C25 C26 -141(2) . . . . ?
C10 Ag8A C25 Ag2 102(5) . . . . ?
Ag4 Ag8A C25 Ag2 19(2) . . . . ?
C10 Ag8A C25 Ag10 -171(5) . . . . ?
Ag2 Ag8A C25 Ag10 87.5(10) . . . . ?
Ag4 Ag8A C25 Ag10 107(2) . . . . ?
Ag8A C25 C26 Ag10 -125(2) . . . . ?
Ag8 C25 C26 Ag10 -127(2) . . . . ?
Ag2 C25 C26 Ag10 84(2) . . . . ?
Ag10 C26 C27 C28 71(3) . . . . ?
Ag10 C26 C27 C36 -52(2) . . . . ?
Ag10 C26 C27 C33 -164.2(19) . . . . ?
Ag12 C18 C37 C3 175.0(18) . . . . ?
Ag12 C18 C37 C72 32(3) . . . . ?
Ag12 C18 C37 C47 -79(2) . . . . ?
Ag6 C21 C40 Ag13 -118(5) . . . . ?
Ag11 C21 C40 Ag13 91.5(13) . . . . ?
Ag13 C40 C41 C73 -176(2) . . . . ?
Ag13 C40 C41 C60 -46(3) . . . . ?
Ag13 C40 C41 C62 73(3) . . . . ?
Ag5 C39 C46 Ag14 -73(6) . . . . ?
Ag2 C39 C46 Ag14 113.8(10) . . . . ?
Ag14 C46 C49 C50 46(2) . . . . ?
Ag14 C46 C49 C51 -74(2) . . . . ?
Ag14 C46 C49 C52 164.6(14) . . . . ?
O4 Nb3 O7 Ag15 113.9(5) 3_567 . . . ?
O8 Nb3 O7 Ag15 -152.4(5) . . . . ?
O6 Nb3 O7 Ag15 -63.2(6) 3_567 . . . ?
O3 Nb3 O7 Ag15 24.7(6) . . . . ?
Nb2 Nb3 O7 Ag15 -153.5(2) 3_567 . . . ?
Nb1 Nb3 O7 Ag15 -62.8(7) 3_567 . . . ?
O5 Nb1 O9 Ag11 131.2(5) . . . 3_567 ?
O4 Nb1 O9 Ag11 -138.4(5) 3_567 . . 3_567 ?
O6 Nb1 O9 Ag11 38.5(6) . . . 3_567 ?
O2 Nb1 O9 Ag11 -51.2(6) . . . 3_567 ?
Nb3 Nb1 O9 Ag11 36.6(8) 3_567 . . 3_567 ?
O5 Nb1 O9 Ag14 -51.4(8) . . . 3_567 ?
O4 Nb1 O9 Ag14 38.9(8) 3_567 . . 3_567 ?
O6 Nb1 O9 Ag14 -144.1(7) . . . 3_567 ?
O2 Nb1 O9 Ag14 126.2(7) . . . 3_567 ?
Nb3 Nb1 O9 Ag14 -146.1(5) 3_567 . . 3_567 ?
O2 Nb2 O10 Ag10 -139.0(6) . . . . ?
O8 Nb2 O10 Ag10 129.2(6) 3_567 . . . ?
O5 Nb2 O10 Ag10 37.7(7) 3_567 . . . ?
O3 Nb2 O10 Ag10 -49.7(7) . . . . ?
Ag1 Nb2 O10 Ag10 -13.3(6) . . . . ?
Nb3 Nb2 O10 Ag10 127.0(5) 3_567 . . . ?
O12 C63 O11 Ag11 -95(4) . . . . ?
C67 C63 O11 Ag11 84(4) . . . . ?
O12 C63 O11 Ag14 49(5) . . . . ?
C67 C63 O11 Ag14 -133(2) . . . . ?
O11 C63 O12 Ag9 4(4) . . . . ?
C67 C63 O12 Ag9 -174.3(19) . . . . ?
